data_4337374
loop_
_publ_author_name
'Barats-Damatov, Delina'
'Shimon, Linda J. W.'
'Weiner, Lev'
'Schreiber, Roy E.'
'Jim\'enez-Lozano, Pablo'
'Poblet, Josep M.'
'de Graaf, Coen'
'Neumann, Ronny'

_publ_section_title
;
 Dicobalt-\m-oxo Polyoxometalate Compound, [(\a2-P2W17O61Co)2O](14-): A
 Potent Species for Water Oxidation, C-H Bond Activation, and Oxygen
 Transfer.
;
_journal_issue 3
_journal_name_full 'Inorganic chemistry'
_journal_page_first 1779
_journal_page_last 1787
_journal_paper_doi 10.1021/ic402962c
_journal_volume 53
_journal_year 2014
_chemical_formula_moiety '2(Co1.67 O123 P4 W34.33), 19(C4 H12 N), 11(O)'
_chemical_formula_sum 'C38 H114 Co1.67 K0 N9.5 O128.5 P4 W34.33'
_chemical_formula_weight 9294.56
_chemical_name_systematic
; 
 ? 
;
_space_group_IT_number 14
_symmetry_cell_setting monoclinic
_symmetry_space_group_name_Hall '-P 2ybc'
_symmetry_space_group_name_H-M 'P 1 21/c 1'
_atom_sites_solution_hydrogens geom
_atom_sites_solution_primary direct
_atom_sites_solution_secondary difmap
_audit_creation_method SHELXL-97
_cell_angle_alpha 90.00
_cell_angle_beta 112.306(9)
_cell_angle_gamma 90.00
_cell_formula_units_Z 4
_cell_length_a 27.517(6)
_cell_length_b 29.404(6)
_cell_length_c 26.160(8)
_cell_measurement_reflns_used 86029
_cell_measurement_temperature 100(2)
_cell_measurement_theta_max 23.26
_cell_measurement_theta_min 2.56
_cell_volume 19582(8)
_computing_cell_refinement 'Bruker Apex2'
_computing_data_collection 'Bruker Apex2'
_computing_data_reduction 'Bruker Apex2'
_computing_structure_refinement 'SHELXL-97 (Sheldrick, 1997)'
_computing_structure_solution 'SHELXS-97 (Sheldrick, 1990)'
_diffrn_ambient_temperature 100(2)
_diffrn_measured_fraction_theta_full 0.996
_diffrn_measured_fraction_theta_max 0.996
_diffrn_measurement_device_type 'Bruker KappaApexII CCD'
_diffrn_measurement_method 'phi and omega scans'
_diffrn_radiation_monochromator graphite
_diffrn_radiation_source 'fine-focus sealed tube'
_diffrn_radiation_type MoK\a
_diffrn_radiation_wavelength 0.71073
_diffrn_reflns_av_R_equivalents 0.1490
_diffrn_reflns_av_sigmaI/netI 0.2235
_diffrn_reflns_limit_h_max 30
_diffrn_reflns_limit_h_min -26
_diffrn_reflns_limit_k_max 27
_diffrn_reflns_limit_k_min -32
_diffrn_reflns_limit_l_max 29
_diffrn_reflns_limit_l_min -22
_diffrn_reflns_number 86029
_diffrn_reflns_theta_full 23.26
_diffrn_reflns_theta_max 23.26
_diffrn_reflns_theta_min 2.56
_exptl_absorpt_coefficient_mu 20.326
_exptl_absorpt_correction_T_max 0.8226
_exptl_absorpt_correction_T_min 0.1505
_exptl_absorpt_correction_type multi-scan
_exptl_absorpt_process_details 'Bruker SADABS'
_exptl_crystal_colour 'dark orange'
_exptl_crystal_density_diffrn 3.153
_exptl_crystal_density_method 'not measured'
_exptl_crystal_description needle
_exptl_crystal_F_000 16328.6
_exptl_crystal_size_max 0.15
_exptl_crystal_size_mid 0.01
_exptl_crystal_size_min 0.01
_platon_squeeze_details
;
;
_refine_diff_density_max 2.776
_refine_diff_density_min -2.147
_refine_diff_density_rms 0.493
_refine_ls_extinction_method none
_refine_ls_goodness_of_fit_ref 0.914
_refine_ls_hydrogen_treatment constr
_refine_ls_matrix_type full
_refine_ls_number_parameters 1116
_refine_ls_number_reflns 28011
_refine_ls_number_restraints 1008
_refine_ls_restrained_S_all 0.900
_refine_ls_R_factor_all 0.1671
_refine_ls_R_factor_gt 0.0822
_refine_ls_shift/su_max 0.063
_refine_ls_shift/su_mean 0.000
_refine_ls_structure_factor_coef Fsqd
_refine_ls_weighting_details 'calc w=1/[\s^2^(Fo^2^)+(0.0814P)^2^+0.0000P] where P=(Fo^2^+2Fc^2^)/3'
_refine_ls_weighting_scheme calc
_refine_ls_wR_factor_gt 0.1725
_refine_ls_wR_factor_ref 0.2005
_reflns_number_gt 13303
_reflns_number_total 28011
_reflns_threshold_expression >2sigma(I)
_cod_data_source_file ic402962c_si_002.cif
_cod_data_source_block n426i-sr
_cod_depositor_comments
;
The following automatic conversions were performed:

'_symmetry_cell_setting' value 'Monoclinic' changed to 'monoclinic'
according to
/usr/data/users/saulius/automatic-downloads/current/ACS/lib/dictionaries/cif_core.dic
dictionary named 'cif_core.dic' version 2.4.2 from 2011-04-26.

Automatic conversion script
Id: cif_fix_values 2281 2013-09-26 08:29:07Z andrius 
;
_cod_original_cell_volume 19583(8)
_cod_original_sg_symbol_H-M P2(1)/c
_cod_original_formula_sum 'C38 H114 Co1.67 K0 N9.50 O128.50 P4 W34.33'
_cod_database_code 4337374

loop_
_symmetry_equiv_pos_as_xyz
'x, y, z'
'-x, y+1/2, -z+1/2'
'-x, -y, -z'
'x, -y-1/2, z-1/2'

loop_
_atom_site_label
_atom_site_type_symbol
_atom_site_fract_x
_atom_site_fract_y
_atom_site_fract_z
_atom_site_U_iso_or_equiv
_atom_site_adp_type
_atom_site_occupancy
_atom_site_symmetry_multiplicity
_atom_site_calc_flag
_atom_site_refinement_flags
_atom_site_disorder_assembly
_atom_site_disorder_group
Co1 Co 0.2048(4) 0.8112(4) 0.7405(5) 0.0240(4) Uani 0.899(7) 1 d PU A 1
W1 W 0.2109(10) 0.8201(9) 0.7431(13) 0.0240(4) Uani 0.101(7) 1 d PU A 2
W2 W 0.16830(6) 0.91218(7) 0.67868(8) 0.0310(5) Uani 1 1 d U . .
W3 W 0.22621(6) 0.90741(6) 0.81622(8) 0.0240(4) Uani 1 1 d U . .
W4 W 0.13420(6) 0.76575(6) 0.82066(8) 0.0224(4) Uani 1 1 d U A .
W5 W 0.15148(6) 0.86064(6) 0.89723(7) 0.0209(4) Uani 1 1 d U . .
W6 W 0.07288(6) 0.77159(6) 0.67225(8) 0.0264(4) Uani 1 1 d U A .
W7 W 0.02998(6) 0.87160(7) 0.60857(8) 0.0309(5) Uani 1 1 d U . .
W8 W 0.05462(6) 0.97592(6) 0.69058(8) 0.0278(5) Uani 1 1 d U . .
W9 W 0.11234(6) 0.97040(6) 0.82862(8) 0.0241(4) Uani 1 1 d U . .
W10 W -0.06246(6) 0.76013(6) 0.67883(8) 0.0285(5) Uani 1 1 d U A .
W11 W 0.00117(7) 0.75302(6) 0.83170(8) 0.0289(5) Uani 1 1 d U A .
W12 W 0.01991(6) 0.84753(6) 0.90806(8) 0.0251(4) Uani 1 1 d U . .
W13 W -0.10298(6) 0.86050(6) 0.61713(8) 0.0281(5) Uani 1 1 d U . .
W14 W -0.02039(6) 0.95833(6) 0.83863(8) 0.0228(4) Uani 1 1 d U . .
W15 W -0.07840(6) 0.96457(6) 0.70093(8) 0.0250(4) Uani 1 1 d U . .
W16 W -0.12138(6) 0.87572(6) 0.84302(8) 0.0277(5) Uani 1 1 d U . .
W17 W -0.18052(6) 0.88170(6) 0.70369(8) 0.0284(5) Uani 1 1 d U . .
W18 W -0.14118(6) 0.77897(6) 0.76529(9) 0.0310(5) Uani 1 1 d U . .
P1 P 0.0960(4) 0.8694(4) 0.7523(4) 0.017(2) Uani 1 1 d U . .
P2 P -0.0457(3) 0.8565(3) 0.7633(4) 0.0153(19) Uani 1 1 d U . .
O1 O 0.2562(9) 0.7746(9) 0.7395(11) 0.026(7) Uiso 1 1 d U . .
O2 O 0.2046(9) 0.8604(9) 0.6855(11) 0.024(7) Uiso 1 1 d U A .
O3 O 0.1833(9) 0.7842(9) 0.7975(12) 0.029(7) Uiso 1 1 d U . .
O4 O 0.1406(9) 0.7879(8) 0.6911(11) 0.018(6) Uiso 1 1 d U . .
O5 O 0.2519(9) 0.8548(9) 0.7997(11) 0.026(7) Uiso 1 1 d U A .
O6 O 0.1181(9) 0.9620(8) 0.6890(11) 0.024(7) Uiso 1 1 d U A .
O7 O 0.1029(9) 0.8905(8) 0.6285(11) 0.019(6) Uiso 1 1 d U A .
O8 O 0.2193(8) 0.9378(7) 0.7492(10) 0.010(6) Uiso 1 1 d U A .
O9 O 0.1521(8) 0.8764(7) 0.7505(10) 0.009(5) Uiso 1 1 d U A .
O10 O 0.2855(9) 0.9342(8) 0.8605(11) 0.024(7) Uiso 1 1 d U A .
O11 O 0.1734(7) 0.9558(7) 0.8174(9) 0.005(5) Uiso 1 1 d U A .
O12 O 0.2026(8) 0.8760(7) 0.8697(9) 0.008(5) Uiso 1 1 d U A .
O13 O 0.1636(10) 0.7976(10) 0.8899(13) 0.041(8) Uiso 1 1 d U A .
O14 O -0.1944(10) 0.8234(9) 0.7150(12) 0.032(7) Uiso 1 1 d U A .
O15 O 0.5222(10) 0.5016(10) 0.8525(12) 0.038(8) Uiso 1 1 d U A .
O16 O 0.1904(9) 0.9427(8) 0.6339(11) 0.021(6) Uiso 1 1 d U A .
O17 O 0.1531(9) 0.7093(9) 0.8438(11) 0.024(7) Uiso 1 1 d U . .
O18 O 0.0869(9) 0.7535(9) 0.7483(11) 0.026(7) Uiso 1 1 d U . .
O19 O 0.0692(10) 0.7630(9) 0.8383(12) 0.035(8) Uiso 1 1 d U . .
O20 O 0.1048(7) 0.8390(7) 0.8060(9) 0.002(5) Uiso 1 1 d U A .
O21 O 0.1905(11) 0.8716(11) 0.9625(14) 0.049(9) Uiso 1 1 d U A .
O22 O 0.0849(8) 0.8444(7) 0.9043(10) 0.011(6) Uiso 1 1 d U A .
O23 O 0.1218(7) 0.9196(7) 0.8759(9) 0.002(5) Uiso 1 1 d U A .
O24 O 0.0418(8) 0.8072(8) 0.6035(10) 0.015(6) Uiso 1 1 d U A .
O25 O 0.0731(9) 0.7197(9) 0.6445(11) 0.028(7) Uiso 1 1 d U . .
O26 O -0.0028(10) 0.7672(10) 0.6647(13) 0.043(8) Uiso 1 1 d U . .
O27 O -0.0380(10) 0.8596(9) 0.6057(12) 0.032(7) Uiso 1 1 d U A .
O28 O -0.0127(8) 0.9775(8) 0.7052(10) 0.015(6) Uiso 1 1 d U A .
O29 O 0.0394(10) 1.0235(10) 0.6471(13) 0.038(8) Uiso 1 1 d U A .
O30 O 0.5708(8) 0.6515(8) 0.7712(10) 0.018(6) Uiso 1 1 d U A .
O31 O 0.1348(9) 1.0147(9) 0.8761(12) 0.031(7) Uiso 1 1 d U A .
O32 O 0.0387(8) 0.9723(8) 0.8263(10) 0.014(6) Uiso 1 1 d U A .
O33 O -0.1205(9) 0.7657(9) 0.7086(11) 0.025(7) Uiso 1 1 d U A .
O34 O -0.0220(10) 0.7462(9) 0.7533(12) 0.031(7) Uiso 1 1 d U . .
O35 O -0.0832(9) 0.7065(9) 0.6503(12) 0.029(7) Uiso 1 1 d U . .
O36 O -0.1561(10) 0.8620(10) 0.6500(12) 0.038(8) Uiso 1 1 d U A .
O37 O 0.0048(11) 0.6952(10) 0.8560(14) 0.048(9) Uiso 1 1 d U . .
O38 O -0.0804(9) 0.7637(8) 0.8120(11) 0.023(7) Uiso 1 1 d U A .
O39 O 0.0115(8) 0.7844(8) 0.9050(10) 0.015(6) Uiso 1 1 d U A .
O40 O 0.0363(10) 0.8536(10) 0.9751(13) 0.040(8) Uiso 1 1 d U A .
O41 O -0.0565(8) 0.8505(8) 0.8850(10) 0.015(6) Uiso 1 1 d U A .
O42 O 0.0145(8) 0.9085(7) 0.8837(10) 0.010(5) Uiso 1 1 d U A .
O43 O -0.0830(9) 0.9202(9) 0.6469(11) 0.026(7) Uiso 1 1 d U A .
O44 O -0.1436(9) 0.8724(8) 0.5513(11) 0.021(6) Uiso 1 1 d U A .
O45 O -0.0338(8) 0.9068(8) 0.7639(10) 0.013(6) Uiso 1 1 d U A .
O46 O -0.0191(8) 1.0021(8) 0.8867(10) 0.016(6) Uiso 1 1 d U A .
O47 O -0.0634(7) 0.9895(7) 0.7714(9) 0.004(5) Uiso 1 1 d U A .
O48 O -0.1101(9) 1.0086(9) 0.6624(11) 0.028(7) Uiso 1 1 d U A .
O49 O -0.1394(8) 0.9347(8) 0.7077(10) 0.015(6) Uiso 1 1 d U A .
O50 O -0.1806(9) 0.8960(8) 0.7749(11) 0.021(6) Uiso 1 1 d U A .
O52 O -0.1474(9) 0.8899(9) 0.8933(11) 0.026(7) Uiso 1 1 d U A .
O53 O -0.1494(9) 0.8142(9) 0.8235(11) 0.025(7) Uiso 1 1 d U A .
O54 O -0.1015(7) 0.8510(7) 0.7692(9) 0.005(5) Uiso 1 1 d U A .
O55 O -0.0856(9) 0.9282(8) 0.8383(10) 0.019(6) Uiso 1 1 d U A .
O56 O -0.2439(10) 0.8994(10) 0.6656(13) 0.041(8) Uiso 1 1 d U A .
O57 O -0.1798(11) 0.7319(10) 0.7644(13) 0.044(8) Uiso 1 1 d U A .
O58 O 0.0072(10) 0.8850(10) 0.5355(13) 0.041(8) Uiso 1 1 d U A .
O59 O -0.0510(7) 0.8351(7) 0.7068(9) 0.001(5) Uiso 1 1 d U A .
O60 O 0.5405(8) 0.6348(8) 0.8483(10) 0.017(6) Uiso 1 1 d U A .
O61 O 0.4246(9) 0.5898(8) 0.7010(11) 0.021(6) Uiso 1 1 d U A .
O62 O 0.6866(10) 0.5975(9) 0.9471(12) 0.032(7) Uiso 1 1 d U A .
O63 O 0.4593(8) 0.6827(8) 0.6994(10) 0.018(6) Uiso 1 1 d U A .
O64 O 0.6033(9) 0.5556(9) 0.8771(11) 0.028(7) Uiso 1 1 d U A .
O65 O 0.6354(9) 0.6486(8) 0.8713(11) 0.023(7) Uiso 1 1 d U A .
O66 O 0.5730(9) 0.7147(9) 0.8384(11) 0.026(7) Uiso 1 1 d U A .
Co19 Co 0.3119(15) 0.7494(13) 0.7323(15) 0.030(5) Uani 0.768(10) 1 d PU A 1
W19 W 0.3096(14) 0.7476(12) 0.7253(15) 0.022(3) Uani 0.232(10) 1 d PU A 2
W20 W 0.35127(6) 0.77072(6) 0.62720(8) 0.0254(4) Uani 1 1 d U A .
W21 W 0.30799(6) 0.66757(6) 0.63996(8) 0.0304(5) Uani 1 1 d U . .
W22 W 0.48135(6) 0.80954(6) 0.72831(8) 0.0219(4) Uani 1 1 d U . .
W23 W 0.47739(6) 0.72116(6) 0.62888(7) 0.0187(4) Uani 1 1 d U . .
W24 W 0.43294(6) 0.61700(6) 0.64028(7) 0.0222(4) Uani 1 1 d U . .
W25 W 0.39106(7) 0.59157(6) 0.75360(8) 0.0293(5) Uani 1 1 d U . .
W26 W 0.39065(6) 0.67510(6) 0.84215(8) 0.0266(4) Uani 1 1 d U . .
W27 W 0.43701(6) 0.78733(6) 0.82946(8) 0.0228(4) Uani 1 1 d U . .
W28 W 0.61947(6) 0.77512(6) 0.81739(8) 0.0286(5) Uani 1 1 d U . .
W29 W 0.61551(6) 0.68444(6) 0.71878(8) 0.0224(4) Uani 1 1 d U . .
W30 W 0.57056(6) 0.58097(6) 0.73033(8) 0.0237(4) Uani 1 1 d U . .
W31 W 0.52831(7) 0.55612(6) 0.84577(8) 0.0321(5) Uani 1 1 d U . .
W32 W 0.52852(7) 0.63918(7) 0.93364(8) 0.0323(5) Uani 1 1 d U . .
W33 W 0.57703(6) 0.75378(6) 0.91949(8) 0.0302(5) Uani 1 1 d U . .
W34 W 0.66951(7) 0.57390(7) 0.87483(8) 0.0351(5) Uani 1 1 d U . .
W35 W 0.71383(7) 0.67948(7) 0.86354(9) 0.0360(5) Uani 1 1 d U . .
W36 W 0.67052(7) 0.65669(7) 0.96630(8) 0.0390(5) Uani 1 1 d U . .
P3 P 0.4310(3) 0.7012(3) 0.7333(4) 0.0119(19) Uani 1 1 d U . .
P4 P 0.5786(4) 0.6635(4) 0.8306(5) 0.019(2) Uani 1 1 d U . .
O67 O 0.6501(10) 0.7009(9) 0.6762(12) 0.032(7) Uiso 1 1 d U . .
O68 O 0.4074(8) 0.8053(8) 0.6776(10) 0.017(6) Uiso 1 1 d U . .
O69 O 0.3655(8) 0.6419(8) 0.6200(10) 0.019(6) Uiso 1 1 d U A .
O70 O 0.7766(12) 0.6949(11) 0.8677(14) 0.057(10) Uiso 1 1 d U A .
O71 O 0.3102(10) 0.7190(10) 0.5945(13) 0.038(8) Uiso 1 1 d U A .
O72 O 0.5156(9) 0.7791(9) 0.8746(11) 0.028(7) Uiso 1 1 d U A .
O73 O 0.4900(8) 0.7439(7) 0.5746(10) 0.010(5) Uiso 1 1 d U . .
O74 O 0.4080(9) 0.7427(8) 0.6082(11) 0.022(6) Uiso 1 1 d U . .
O75 O 0.6109(9) 0.6218(8) 0.7033(11) 0.019(6) Uiso 1 1 d U A .
O76 O 0.5797(9) 0.5308(8) 0.6994(11) 0.022(6) Uiso 1 1 d U A .
O77 O 0.5476(9) 0.6956(9) 0.6681(11) 0.027(7) Uiso 1 1 d U . .
O78 O 0.6185(8) 0.7901(7) 0.8895(10) 0.009(5) Uiso 1 1 d U A .
O79 O 0.6097(9) 0.7403(8) 0.7534(11) 0.021(6) Uiso 1 1 d U . .
O80 O 0.3274(9) 0.8098(9) 0.5702(12) 0.029(7) Uiso 1 1 d U . .
O81 O 0.3105(9) 0.7850(8) 0.6657(11) 0.022(6) Uiso 1 1 d U . .
O82 O 0.4940(8) 0.8614(8) 0.7046(10) 0.012(6) Uiso 1 1 d U . .
O83 O 0.5510(9) 0.7974(8) 0.7824(11) 0.022(6) Uiso 1 1 d U . .
O84 O 0.5235(10) 0.6335(10) 0.9938(12) 0.038(8) Uiso 1 1 d U A .
O85 O 0.4571(7) 0.5720(7) 0.8074(9) 0.004(5) Uiso 1 1 d U A .
O86 O 0.3698(9) 0.6142(8) 0.8106(11) 0.023(6) Uiso 1 1 d U A .
O87 O 0.3596(10) 0.5371(9) 0.7389(12) 0.035(8) Uiso 1 1 d U A .
O88 O 0.3667(11) 0.6719(11) 0.8922(14) 0.050(9) Uiso 1 1 d U A .
O89 O 0.5093(9) 0.6037(8) 0.6774(11) 0.023(7) Uiso 1 1 d U A .
O90 O 0.4549(7) 0.6599(7) 0.5997(9) 0.003(5) Uiso 1 1 d U A .
O91 O 0.6550(9) 0.8229(8) 0.8094(11) 0.022(6) Uiso 1 1 d U . .
O92 O 0.7227(9) 0.6157(9) 0.8676(11) 0.027(7) Uiso 1 1 d U A .
O93 O 0.3698(8) 0.7830(8) 0.7760(10) 0.013(6) Uiso 1 1 d U A .
O94 O 0.4311(8) 0.7306(8) 0.8611(10) 0.014(6) Uiso 1 1 d U A .
O95 O 0.2746(8) 0.7001(8) 0.6748(10) 0.015(6) Uiso 1 1 d U A .
O96 O 0.2582(11) 0.6356(11) 0.5924(14) 0.054(9) Uiso 1 1 d U A .
O97 O 0.4614(8) 0.8294(7) 0.7882(9) 0.008(5) Uiso 1 1 d U A .
O98 O 0.6747(9) 0.6723(9) 0.7836(11) 0.028(7) Uiso 1 1 d U A .
O99 O 0.4189(9) 0.5713(9) 0.5929(11) 0.029(7) Uiso 1 1 d U A .
O100 O 0.3751(8) 0.7151(8) 0.6961(10) 0.015(6) Uiso 1 1 d U A .
O101 O 0.4280(9) 0.8252(9) 0.8768(11) 0.026(7) Uiso 1 1 d U A .
O102 O 0.4989(9) 0.7672(8) 0.6822(11) 0.020(6) Uiso 1 1 d U . .
O104 O 0.6073(10) 0.6335(9) 0.9634(12) 0.032(7) Uiso 1 1 d U A .
O105 O 0.5886(9) 0.7842(9) 0.9789(12) 0.030(7) Uiso 1 1 d U A .
O106 O 0.6412(8) 0.7155(8) 0.9537(10) 0.017(6) Uiso 1 1 d U A .
O107 O 0.3346(9) 0.6247(8) 0.6982(11) 0.021(6) Uiso 1 1 d U A .
O108 O 0.5422(10) 0.7010(9) 0.9306(12) 0.033(7) Uiso 1 1 d U A .
O109 O 0.3376(8) 0.7033(8) 0.7866(10) 0.015(6) Uiso 1 1 d U A .
O110 O 0.6796(10) 0.7383(9) 0.8543(12) 0.032(7) Uiso 1 1 d U A .
O111 O 0.7044(10) 0.5221(10) 0.8850(13) 0.041(8) Uiso 1 1 d U A .
O112 O 0.5285(10) 0.5752(9) 0.9158(12) 0.035(8) Uiso 1 1 d U A .
O113 O 0.7230(9) 0.6799(9) 0.9383(11) 0.028(7) Uiso 1 1 d U A .
O114 O 0.4609(8) 0.7420(7) 0.7664(10) 0.010(6) Uiso 1 1 d U A .
O115 O 0.4286(7) 0.6676(7) 0.7752(9) 0.005(5) Uiso 1 1 d U A .
O116 O 0.7051(11) 0.6585(11) 1.0342(14) 0.052(9) Uiso 1 1 d U A .
O117 O 0.5342(9) 0.5618(8) 0.7747(11) 0.022(6) Uiso 1 1 d U A .
O118 O -0.1067(10) 0.7949(9) 0.6157(12) 0.031(7) Uiso 1 1 d U A .
O119 O -0.0056(8) 0.8312(8) 0.8129(10) 0.014(6) Uiso 1 1 d U A .
O120 O 0.0877(9) 1.0030(8) 0.7595(11) 0.022(6) Uiso 1 1 d U A .
O121 O 0.0734(9) 0.9149(8) 0.7553(11) 0.022(6) Uiso 1 1 d U A .
O122 O 0.0225(9) 0.9279(8) 0.6409(11) 0.023(6) Uiso 1 1 d U A .
O123 O 0.0593(9) 0.8421(9) 0.7005(11) 0.025(7) Uiso 1 1 d U A .
O124 O 0.4600(10) 0.6487(10) 0.8889(13) 0.039(8) Uiso 1 1 d U A .
O125 O 0.6345(10) 0.5704(9) 0.7966(12) 0.036(8) Uiso 1 1 d U A .
N1 N 0.1539(8) 0.7648(8) 0.5408(10) 0.014(7) Uiso 1 1 d DU . .
C1 C 0.1864(14) 0.7595(13) 0.5049(15) 0.044(13) Uiso 1 1 d DU . .
H1A H 0.1986 0.7894 0.4985 0.066 Uiso 1 1 calc R . .
H1B H 0.1647 0.7457 0.4695 0.066 Uiso 1 1 calc R . .
H1C H 0.2168 0.7399 0.5239 0.066 Uiso 1 1 calc R . .
C3 C 0.0984(10) 0.7807(15) 0.5061(17) 0.066 Uiso 1 1 d DU . .
H3A H 0.0966 0.8145 0.5104 0.066 Uiso 1 1 d . . .
H3B H 0.0727 0.7655 0.5137 0.066 Uiso 1 1 d . . .
H3C H 0.0929 0.7766 0.4652 0.066 Uiso 1 1 d . . .
C4 C 0.1517(15) 0.7194(10) 0.5683(17) 0.055(15) Uiso 1 1 d DU . .
H4A H 0.1182 0.7171 0.5733 0.082 Uiso 1 1 calc R . .
H4B H 0.1808 0.7178 0.6043 0.082 Uiso 1 1 calc R . .
H4C H 0.1545 0.6944 0.5448 0.082 Uiso 1 1 calc R . .
C2 C 0.1814(16) 0.8014(13) 0.5834(16) 0.074(18) Uiso 1 1 d DU . .
H2A H 0.1631 0.8051 0.6088 0.111 Uiso 1 1 calc R . .
H2B H 0.1807 0.8303 0.5644 0.111 Uiso 1 1 calc R . .
H2C H 0.2179 0.7924 0.6042 0.111 Uiso 1 1 calc R . .
N3 N 0.4243(9) 0.6043(8) 1.0481(10) 0.035(9) Uiso 1 1 d DU . .
C9 C 0.4313(14) 0.6555(8) 1.0504(17) 0.043(13) Uiso 1 1 d DU . .
H9A H 0.4650 0.6631 1.0480 0.064 Uiso 1 1 calc R . .
H9B H 0.4306 0.6670 1.0853 0.064 Uiso 1 1 calc R . .
H9C H 0.4027 0.6695 1.0194 0.064 Uiso 1 1 calc R . .
C10 C 0.4789(10) 0.5862(12) 1.0801(14) 0.033(11) Uiso 1 1 d DU . .
H10A H 0.4763 0.5574 1.0978 0.050 Uiso 1 1 calc R . .
H10B H 0.4986 0.6083 1.1085 0.050 Uiso 1 1 calc R . .
H10C H 0.4970 0.5811 1.0548 0.050 Uiso 1 1 calc R . .
C11 C 0.4055(14) 0.5882(13) 0.9891(12) 0.043(13) Uiso 1 1 d DU . .
H11A H 0.4229 0.6059 0.9691 0.064 Uiso 1 1 calc R . .
H11B H 0.3674 0.5924 0.9714 0.064 Uiso 1 1 calc R . .
H11C H 0.4140 0.5559 0.9884 0.064 Uiso 1 1 calc R . .
C12 C 0.3870(14) 0.5920(14) 1.0762(17) 0.062(16) Uiso 1 1 d DU . .
H12A H 0.3887 0.5591 1.0831 0.093 Uiso 1 1 calc R . .
H12B H 0.3511 0.6004 1.0522 0.093 Uiso 1 1 calc R . .
H12C H 0.3971 0.6084 1.1113 0.093 Uiso 1 1 calc R . .
N4 N 0.2081(11) 0.6360(10) 0.7703(13) 0.064(13) Uiso 1 1 d DU . .
C13 C 0.1725(15) 0.6054(13) 0.7874(18) 0.055(15) Uiso 1 1 d DU . .
H13A H 0.1743 0.6142 0.8242 0.083 Uiso 1 1 calc R . .
H13B H 0.1839 0.5737 0.7882 0.083 Uiso 1 1 calc R . .
H13C H 0.1362 0.6084 0.7607 0.083 Uiso 1 1 calc R . .
C14 C 0.1723(15) 0.6691(13) 0.7284(17) 0.063(16) Uiso 1 1 d DU . .
H14A H 0.1500 0.6524 0.6954 0.094 Uiso 1 1 calc R . .
H14B H 0.1936 0.6913 0.7183 0.094 Uiso 1 1 calc R . .
H14C H 0.1501 0.6849 0.7445 0.094 Uiso 1 1 calc R . .
C15 C 0.2388(17) 0.6080(15) 0.744(2) 0.09(2) Uiso 1 1 d DU . .
H15A H 0.2553 0.6282 0.7257 0.128 Uiso 1 1 calc R . .
H15B H 0.2149 0.5871 0.7170 0.128 Uiso 1 1 calc R . .
H15C H 0.2659 0.5905 0.7728 0.128 Uiso 1 1 calc R . .
C16 C 0.2460(17) 0.6600(17) 0.8210(17) 0.10(2) Uiso 1 1 d DU . .
H16A H 0.2777 0.6396 0.8376 0.153 Uiso 1 1 d . . .
H16B H 0.2300 0.6632 0.8482 0.153 Uiso 1 1 d . . .
H16C H 0.2566 0.6883 0.8112 0.153 Uiso 1 1 d . . .
N5 N -0.0011(10) 0.6129(9) 0.7354(12) 0.063(13) Uiso 1 1 d DU . .
C17 C -0.0491(13) 0.6269(15) 0.7464(19) 0.068(17) Uiso 1 1 d DU . .
H17A H -0.0704 0.6014 0.7437 0.102 Uiso 1 1 d . . .
H17B H -0.0690 0.6500 0.7168 0.102 Uiso 1 1 d . . .
H17C H -0.0390 0.6426 0.7819 0.102 Uiso 1 1 d . . .
C20 C -0.0207(17) 0.5864(14) 0.6818(15) 0.082 Uiso 1 1 d DU . .
H20A H -0.0330 0.6077 0.6505 0.102 Uiso 1 1 calc R . .
H20B H -0.0497 0.5666 0.6806 0.102 Uiso 1 1 calc R . .
H20C H 0.0080 0.5679 0.6794 0.102 Uiso 1 1 calc R . .
C18 C 0.0284(12) 0.6543(10) 0.7280(15) 0.024(10) Uiso 1 1 d DU . .
H18A H 0.0542 0.6637 0.7640 0.036 Uiso 1 1 calc R . .
H18B H 0.0036 0.6792 0.7120 0.036 Uiso 1 1 calc R . .
H18C H 0.0465 0.6467 0.7033 0.036 Uiso 1 1 calc R . .
C19 C 0.0338(13) 0.5849(12) 0.7837(14) 0.036 Uiso 1 1 d DU . .
H19A H 0.0471 0.6040 0.8168 0.036 Uiso 1 1 calc R . .
H19B H 0.0633 0.5729 0.7757 0.036 Uiso 1 1 calc R . .
H19C H 0.0135 0.5596 0.7899 0.036 Uiso 1 1 calc R . .
N6 N -0.2574(10) 0.9866(9) 0.5672(12) 0.048(11) Uiso 1 1 d DU . .
C21 C -0.2351(16) 1.0058(15) 0.6250(14) 0.071 Uiso 1 1 d DU . .
H21A H -0.2538 0.9929 0.6468 0.071 Uiso 1 1 calc R . .
H21B H -0.2391 1.0390 0.6234 0.071 Uiso 1 1 calc R . .
H21C H -0.1977 0.9981 0.6423 0.071 Uiso 1 1 calc R . .
C22 C -0.2571(17) 1.0262(12) 0.5302(17) 0.071 Uiso 1 1 d DU . .
H22A H -0.2220 1.0382 0.5414 0.071 Uiso 1 1 d . . .
H22B H -0.2715 1.0183 0.4939 0.071 Uiso 1 1 d . . .
H22C H -0.2784 1.0517 0.5373 0.071 Uiso 1 1 d . . .
C23 C -0.2237(14) 0.9485(11) 0.5598(17) 0.041(12) Uiso 1 1 d DU . .
H23A H -0.1863 0.9599 0.5765 0.062 Uiso 1 1 d . . .
H23B H -0.2333 0.9426 0.5220 0.062 Uiso 1 1 d . . .
H23C H -0.2269 0.9226 0.5810 0.062 Uiso 1 1 d . . .
C24 C -0.3129(12) 0.9692(17) 0.554(2) 0.10(2) Uiso 1 1 d DU . .
H24A H -0.3301 0.9615 0.5163 0.149 Uiso 1 1 d . . .
H24B H -0.3340 0.9946 0.5632 0.149 Uiso 1 1 d . . .
H24C H -0.3123 0.9439 0.5787 0.149 Uiso 1 1 d . . .
N7 N 0.3238(9) 0.7733(9) 0.9421(12) 0.038(10) Uiso 1 1 d DU . .
C27 C 0.3096(15) 0.8162(11) 0.9654(18) 0.057 Uiso 1 1 d DU . .
H27A H 0.2773 0.8292 0.9383 0.057 Uiso 1 1 calc R . .
H27B H 0.3383 0.8383 0.9736 0.057 Uiso 1 1 calc R . .
H27C H 0.3042 0.8089 0.9994 0.057 Uiso 1 1 calc R . .
C25 C 0.3108(17) 0.7840(17) 0.8816(13) 0.09(2) Uiso 1 1 d DU . .
H25A H 0.2922 0.7582 0.8589 0.134 Uiso 1 1 calc R . .
H25B H 0.3434 0.7896 0.8757 0.134 Uiso 1 1 calc R . .
H25C H 0.2885 0.8111 0.8712 0.134 Uiso 1 1 calc R . .
C26 C 0.3826(10) 0.7657(13) 0.9698(16) 0.046(13) Uiso 1 1 d DU . .
H26A H 0.3924 0.7625 1.0098 0.069 Uiso 1 1 calc R . .
H26B H 0.4012 0.7917 0.9624 0.069 Uiso 1 1 calc R . .
H26C H 0.3923 0.7380 0.9551 0.069 Uiso 1 1 calc R . .
C28 C 0.2914(17) 0.7345(13) 0.950(2) 0.11(2) Uiso 1 1 d DU . .
H28A H 0.3062 0.7241 0.9880 0.159 Uiso 1 1 calc R . .
H28B H 0.2919 0.7093 0.9251 0.159 Uiso 1 1 calc R . .
H28C H 0.2552 0.7446 0.9404 0.159 Uiso 1 1 calc R . .
N8 N 0.5779(10) 0.9452(9) 0.8129(11) 0.041(10) Uiso 1 1 d DU . .
C29 C 0.6024(16) 0.9198(13) 0.7783(16) 0.061 Uiso 1 1 d DU . .
H29A H 0.6251 0.9405 0.7680 0.061 Uiso 1 1 calc R . .
H29B H 0.5746 0.9082 0.7448 0.061 Uiso 1 1 calc R . .
H29C H 0.6233 0.8944 0.7997 0.061 Uiso 1 1 calc R . .
C30 C 0.5546(14) 0.9092(11) 0.8379(16) 0.038(12) Uiso 1 1 d DU . .
H30A H 0.5826 0.8947 0.8689 0.057 Uiso 1 1 calc R . .
H30B H 0.5368 0.8862 0.8098 0.057 Uiso 1 1 calc R . .
H30C H 0.5292 0.9233 0.8511 0.057 Uiso 1 1 calc R . .
C31 C 0.6217(15) 0.9692(15) 0.8590(16) 0.08(2) Uiso 1 1 d DU . .
H31A H 0.6445 0.9850 0.8436 0.127 Uiso 1 1 calc R . .
H31B H 0.6424 0.9468 0.8863 0.127 Uiso 1 1 calc R . .
H31C H 0.6066 0.9913 0.8768 0.127 Uiso 1 1 calc R . .
C32 C 0.5376(16) 0.9783(15) 0.7771(19) 0.12(3) Uiso 1 1 d DU . .
H32A H 0.5278 0.9994 0.8006 0.177 Uiso 1 1 calc R . .
H32B H 0.5064 0.9616 0.7533 0.177 Uiso 1 1 calc R . .
H32C H 0.5523 0.9954 0.7542 0.177 Uiso 1 1 calc R . .
N9 N 0.3605(10) 0.9281(9) 0.7387(12) 0.071(14) Uiso 1 1 d DU . .
C35 C 0.3919(17) 0.9264(17) 0.8010(13) 0.106 Uiso 1 1 d DU . .
H35A H 0.4033 0.8951 0.8120 0.106 Uiso 1 1 calc RD . .
H35B H 0.3698 0.9369 0.8205 0.106 Uiso 1 1 calc R . .
H35C H 0.4228 0.9462 0.8104 0.106 Uiso 1 1 calc R . .
C36 C 0.3391(15) 0.8806(10) 0.7260(19) 0.061(15) Uiso 1 1 d DU . .
H36A H 0.3062 0.8811 0.6933 0.091 Uiso 1 1 calc R . .
H36B H 0.3323 0.8685 0.7576 0.091 Uiso 1 1 calc RD . .
H36C H 0.3647 0.8612 0.7187 0.091 Uiso 1 1 calc R . .
C33 C 0.3966(12) 0.9382(12) 0.7088(15) 0.028(11) Uiso 1 1 d DU . .
H33A H 0.4287 0.9202 0.7250 0.043 Uiso 1 1 calc R . .
H33B H 0.4054 0.9707 0.7123 0.043 Uiso 1 1 calc R . .
H33C H 0.3789 0.9304 0.6696 0.043 Uiso 1 1 calc R . .
C34 C 0.3199(11) 0.9654(10) 0.7267(15) 0.020(9) Uiso 1 1 d DU . .
H34A H 0.3342 0.9936 0.7181 0.030 Uiso 1 1 calc R . .
H34B H 0.3109 0.9702 0.7591 0.030 Uiso 1 1 calc R . .
H34C H 0.2883 0.9567 0.6951 0.030 Uiso 1 1 calc R . .
N10 N 0.5437(15) 0.8870(14) 1.0226(18) 0.05(2) Uiso 0.50 1 d PDU . .
C37 C 0.524(3) 0.9285(19) 1.044(3) 0.06(3) Uiso 0.50 1 d PDU . .
H37A H 0.5209 0.9541 1.0184 0.086 Uiso 0.50 1 calc PR . .
H37B H 0.5495 0.9363 1.0806 0.086 Uiso 0.50 1 calc PR . .
H37C H 0.4901 0.9218 1.0452 0.086 Uiso 0.50 1 calc PR . .
C38 C 0.495(2) 0.862(3) 0.988(3) 0.086 Uiso 0.50 1 d PDU . .
H38A H 0.4720 0.8816 0.9585 0.086 Uiso 0.50 1 calc PR . .
H38B H 0.4759 0.8517 1.0110 0.086 Uiso 0.50 1 calc PR . .
H38C H 0.5043 0.8349 0.9712 0.086 Uiso 0.50 1 calc PR . .
C39 C 0.574(2) 0.901(2) 0.987(2) 0.021(19) Uiso 0.50 1 d PDU . .
H39A H 0.6087 0.9119 1.0109 0.031 Uiso 0.50 1 calc PR . .
H39B H 0.5547 0.9258 0.9622 0.031 Uiso 0.50 1 calc PR . .
H39C H 0.5770 0.8751 0.9653 0.031 Uiso 0.50 1 calc PR . .
C40 C 0.579(2) 0.859(2) 1.071(2) 0.016(18) Uiso 0.50 1 d PDU . .
H40A H 0.5685 0.8268 1.0649 0.023 Uiso 0.50 1 calc PR . .
H40B H 0.5757 0.8696 1.1050 0.023 Uiso 0.50 1 calc PR . .
H40C H 0.6155 0.8620 1.0743 0.023 Uiso 0.50 1 calc PR . .
N2 N 0.6290(11) 0.8214(10) 0.6325(12) 0.090(17) Uiso 1 1 d DU . .
C5 C 0.6363(14) 0.8682(10) 0.6124(16) 0.037(12) Uiso 1 1 d DU . .
H5A H 0.6068 0.8750 0.5779 0.055 Uiso 1 1 calc R . .
H5B H 0.6692 0.8689 0.6060 0.055 Uiso 1 1 calc R . .
H5C H 0.6378 0.8909 0.6404 0.055 Uiso 1 1 calc R . .
C6 C 0.6807(13) 0.8090(15) 0.6781(15) 0.065(16) Uiso 1 1 d DU . .
H6A H 0.6740 0.7959 0.7092 0.097 Uiso 1 1 calc R . .
H6B H 0.7023 0.8364 0.6904 0.097 Uiso 1 1 calc R . .
H6C H 0.6992 0.7868 0.6642 0.097 Uiso 1 1 calc R . .
C7 C 0.6161(15) 0.7876(13) 0.5856(15) 0.054(14) Uiso 1 1 d DU . .
H7A H 0.5933 0.8020 0.5511 0.081 Uiso 1 1 calc R . .
H7B H 0.5981 0.7613 0.5933 0.081 Uiso 1 1 calc R . .
H7C H 0.6487 0.7775 0.5821 0.081 Uiso 1 1 calc R . .
C8 C 0.5851(13) 0.8225(14) 0.6539(17) 0.048(13) Uiso 1 1 d DU . .
H8A H 0.5513 0.8260 0.6228 0.071 Uiso 1 1 calc R . .
H8B H 0.5904 0.8481 0.6794 0.071 Uiso 1 1 calc R . .
H8C H 0.5850 0.7940 0.6733 0.071 Uiso 1 1 calc R . .
O206 O 0.2578(19) 0.9334(18) 0.582(2) 0.032(15) Uiso 0.50 1 d P . .
O207 O 0.7813(13) 0.7280(12) 1.1038(16) 0.068(11) Uiso 1 1 d . . .
O201 O 0.5461(15) 0.5161(14) 1.0094(18) 0.088(13) Uiso 1 1 d . . .
O202 O 0.5835(15) 0.5236(14) 1.1266(18) 0.094(14) Uiso 1 1 d . . .
O203 O -0.1735(14) 1.0040(13) 0.7851(17) 0.079(12) Uiso 1 1 d . . .
O205 O 0.021(2) 0.6439(19) 0.577(3) 0.040(16) Uiso 0.50 1 d P . .
O209 O 0.152(2) 0.608(2) 0.557(3) 0.041(16) Uiso 0.50 1 d P . .

loop_
_atom_site_aniso_label
_atom_site_aniso_U_11
_atom_site_aniso_U_22
_atom_site_aniso_U_33
_atom_site_aniso_U_23
_atom_site_aniso_U_13
_atom_site_aniso_U_12
Co1 0.0154(9) 0.0290(11) 0.0290(11) 0.0043(9) 0.0102(8) 0.0020(7)
W1 0.0154(9) 0.0290(11) 0.0290(11) 0.0043(9) 0.0102(8) 0.0020(7)
W2 0.0196(10) 0.0504(13) 0.0292(12) 0.0196(10) 0.0161(8) 0.0097(8)
W3 0.0154(9) 0.0290(11) 0.0290(11) 0.0043(9) 0.0102(8) 0.0020(7)
W4 0.0235(10) 0.0212(11) 0.0250(11) 0.0041(8) 0.0120(8) 0.0048(7)
W5 0.0186(9) 0.0284(11) 0.0177(11) 0.0009(8) 0.0091(8) 0.0010(7)
W6 0.0206(10) 0.0345(12) 0.0259(12) -0.0087(9) 0.0107(8) 0.0040(8)
W7 0.0222(10) 0.0560(14) 0.0160(11) 0.0075(10) 0.0090(8) 0.0112(8)
W8 0.0171(9) 0.0286(11) 0.0402(13) 0.0179(9) 0.0135(9) 0.0061(7)
W9 0.0144(9) 0.0206(10) 0.0391(13) -0.0020(9) 0.0123(8) -0.0031(7)
W10 0.0226(10) 0.0238(11) 0.0386(13) -0.0119(9) 0.0112(9) -0.0027(7)
W11 0.0311(10) 0.0216(11) 0.0381(13) 0.0049(9) 0.0179(9) -0.0024(8)
W12 0.0245(10) 0.0337(12) 0.0223(11) 0.0024(9) 0.0146(8) -0.0008(8)
W13 0.0159(9) 0.0431(12) 0.0212(11) -0.0025(9) 0.0025(8) 0.0066(8)
W14 0.0184(9) 0.0205(10) 0.0345(12) -0.0094(9) 0.0156(8) -0.0044(7)
W15 0.0123(9) 0.0261(11) 0.0368(13) 0.0085(9) 0.0096(8) 0.0049(7)
W16 0.0240(10) 0.0319(12) 0.0358(13) -0.0048(9) 0.0212(9) -0.0039(8)
W17 0.0139(9) 0.0347(12) 0.0368(13) -0.0048(9) 0.0099(8) -0.0033(7)
W18 0.0250(10) 0.0258(11) 0.0482(14) -0.0049(10) 0.0206(9) -0.0106(8)
P1 0.012(5) 0.023(5) 0.013(5) 0.003(4) 0.002(4) 0.000(4)
P2 0.009(5) 0.022(5) 0.017(5) -0.004(4) 0.007(4) -0.002(4)
Co19 0.028(7) 0.042(13) 0.018(9) 0.008(6) 0.009(6) 0.011(6)
W19 0.019(7) 0.022(10) 0.030(9) 0.010(5) 0.015(6) 0.007(5)
W20 0.0202(9) 0.0309(11) 0.0258(12) 0.0059(9) 0.0097(8) 0.0035(7)
W21 0.0232(10) 0.0338(12) 0.0343(13) -0.0006(10) 0.0110(9) -0.0026(8)
W22 0.0216(9) 0.0216(10) 0.0253(12) -0.0019(8) 0.0121(8) 0.0000(7)
W23 0.0174(9) 0.0214(10) 0.0188(11) 0.0028(8) 0.0088(7) 0.0011(7)
W24 0.0238(10) 0.0221(10) 0.0238(11) -0.0015(8) 0.0125(8) -0.0010(7)
W25 0.0326(11) 0.0254(11) 0.0374(13) 0.0066(9) 0.0217(9) 0.0036(8)
W26 0.0301(10) 0.0305(11) 0.0263(12) 0.0076(9) 0.0186(9) 0.0071(8)
W27 0.0238(10) 0.0233(11) 0.0237(11) 0.0011(8) 0.0117(8) 0.0090(7)
W28 0.0180(9) 0.0320(12) 0.0351(13) -0.0094(9) 0.0091(8) 0.0000(8)
W29 0.0164(9) 0.0271(11) 0.0267(12) -0.0002(9) 0.0115(8) 0.0045(7)
W30 0.0265(10) 0.0231(11) 0.0250(11) -0.0001(9) 0.0138(8) 0.0075(7)
W31 0.0423(11) 0.0292(12) 0.0311(13) 0.0106(9) 0.0211(10) 0.0151(8)
W32 0.0381(11) 0.0416(13) 0.0198(12) 0.0091(9) 0.0137(9) 0.0189(9)
W33 0.0270(10) 0.0356(12) 0.0237(12) -0.0070(9) 0.0049(8) 0.0135(8)
W34 0.0364(11) 0.0395(13) 0.0284(13) 0.0020(10) 0.0112(9) 0.0243(9)
W35 0.0202(10) 0.0484(13) 0.0355(13) -0.0057(10) 0.0062(9) 0.0086(8)
W36 0.0374(11) 0.0495(14) 0.0254(13) -0.0010(10) 0.0066(9) 0.0230(9)
P3 0.008(5) 0.020(5) 0.010(5) 0.003(4) 0.006(4) 0.001(4)
P4 0.012(5) 0.025(5) 0.020(5) 0.000(4) 0.007(4) 0.009(4)

loop_
_atom_type_symbol
_atom_type_description
_atom_type_scat_dispersion_real
_atom_type_scat_dispersion_imag
_atom_type_scat_source
C C 0.0033 0.0016 'International Tables Vol C Tables 4.2.6.8 and 6.1.1.4'
O O 0.0106 0.0060 'International Tables Vol C Tables 4.2.6.8 and 6.1.1.4'
P P 0.1023 0.0942 'International Tables Vol C Tables 4.2.6.8 and 6.1.1.4'
Co Co 0.3494 0.9721 'International Tables Vol C Tables 4.2.6.8 and 6.1.1.4'
W W -0.8490 6.8722 'International Tables Vol C Tables 4.2.6.8 and 6.1.1.4'
N N 0.0061 0.0033 'International Tables Vol C Tables 4.2.6.8 and 6.1.1.4'
K K 0.2009 0.2494 'International Tables Vol C Tables 4.2.6.8 and 6.1.1.4'
H H 0.0000 0.0000 'International Tables Vol C Tables 4.2.6.8 and 6.1.1.4'

loop_
_geom_angle_atom_site_label_1
_geom_angle_atom_site_label_2
_geom_angle_atom_site_label_3
_geom_angle
O1 Co1 O4 108.3(12)
O1 Co1 O3 103.6(13)
O4 Co1 O3 84.2(11)
O1 Co1 O2 102.0(12)
O4 Co1 O2 91.3(11)
O3 Co1 O2 154.1(12)
O1 Co1 O5 96.4(12)
O4 Co1 O5 155.2(11)
O3 Co1 O5 88.0(12)
O2 Co1 O5 85.5(11)
O5 W1 O1 103.2(18)
O5 W1 O2 98.1(15)
O1 W1 O2 106.0(19)
O5 W1 O4 156(2)
O1 W1 O4 96.5(15)
O2 W1 O4 89.0(16)
O5 W1 O3 90.1(17)
O1 W1 O3 95.4(16)
O2 W1 O3 154.6(18)
O4 W1 O3 74.8(12)
O5 W1 O9 76.7(14)
O1 W1 O9 177.5(18)
O2 W1 O9 76.5(14)
O4 W1 O9 83.1(12)
O3 W1 O9 82.1(13)
O5 W1 W3 30.2(10)
O1 W1 W3 133.2(14)
O2 W1 W3 85.6(12)
O4 W1 W3 129.5(14)
O3 W1 W3 89.8(13)
O9 W1 W3 46.9(7)
O5 W1 W2 86.7(12)
O1 W1 W2 135.2(16)
O2 W1 W2 29.4(9)
O4 W1 W2 88.7(12)
O3 W1 W2 128.6(14)
O9 W1 W2 47.3(8)
W3 W1 W2 64.0(5)
O16 W2 O2 100.3(11)
O16 W2 O7 100.9(11)
O2 W2 O7 97.5(11)
O16 W2 O8 97.1(10)
O2 W2 O8 93.4(10)
O7 W2 O8 156.9(9)
O16 W2 O6 98.2(10)
O2 W2 O6 161.6(11)
O7 W2 O6 79.9(10)
O8 W2 O6 83.3(9)
O16 W2 O9 170.0(10)
O2 W2 O9 78.9(10)
O7 W2 O9 89.1(9)
O8 W2 O9 73.0(8)
O6 W2 O9 82.8(9)
O16 W2 W1 129.7(9)
O2 W2 W1 30.9(10)
O7 W2 W1 98.2(9)
O8 W2 W1 80.9(8)
O6 W2 W1 131.0(9)
O9 W2 W1 48.2(8)
O10 W3 O5 100.8(11)
O10 W3 O8 97.9(10)
O5 W3 O8 95.3(11)
O10 W3 O12 102.2(10)
O5 W3 O12 91.9(10)
O8 W3 O12 157.0(8)
O10 W3 O11 99.4(10)
O5 W3 O11 159.8(10)
O8 W3 O11 82.3(9)
O12 W3 O11 83.5(8)
O10 W3 O9 173.1(10)
O5 W3 O9 78.4(10)
O8 W3 O9 75.4(9)
O12 W3 O9 84.6(8)
O11 W3 O9 81.5(8)
O10 W3 W1 129.5(9)
O5 W3 W1 29.8(10)
O8 W3 W1 83.1(9)
O12 W3 W1 92.6(8)
O11 W3 W1 130.4(8)
O9 W3 W1 48.9(7)
O3 W4 O17 104.0(11)
O3 W4 O18 92.3(12)
O17 W4 O18 99.5(12)
O3 W4 O13 94.1(12)
O17 W4 O13 99.8(12)
O18 W4 O13 157.5(11)
O3 W4 O19 162.8(12)
O17 W4 O19 93.1(11)
O18 W4 O19 83.6(11)
O13 W4 O19 84.0(11)
O3 W4 O20 85.4(10)
O17 W4 O20 168.3(10)
O18 W4 O20 86.9(9)
O13 W4 O20 72.2(10)
O19 W4 O20 77.7(9)
O21 W5 O12 93.5(12)
O21 W5 O13 102.8(14)
O12 W5 O13 90.6(10)
O21 W5 O23 99.4(12)
O12 W5 O23 88.3(9)
O13 W5 O23 157.9(11)
O21 W5 O22 102.2(12)
O12 W5 O22 164.0(10)
O13 W5 O22 88.7(10)
O23 W5 O22 86.4(9)
O21 W5 O20 172.9(11)
O12 W5 O20 82.7(8)
O13 W5 O20 71.4(10)
O23 W5 O20 86.6(8)
O22 W5 O20 81.9(8)
O25 W6 O4 100.7(11)
O25 W6 O18 99.2(12)
O4 W6 O18 90.6(11)
O25 W6 O24 99.1(12)
O4 W6 O24 98.7(10)
O18 W6 O24 157.4(10)
O25 W6 O26 94.1(12)
O4 W6 O26 164.7(12)
O18 W6 O26 83.1(11)
O24 W6 O26 82.6(11)
O25 W6 O123 171.1(10)
O4 W6 O123 87.1(10)
O18 W6 O123 84.9(10)
O24 W6 O123 75.2(10)
O26 W6 O123 78.5(10)
O58 W7 O27 93.3(12)
O58 W7 O122 103.1(12)
O27 W7 O122 84.6(11)
O58 W7 O24 98.1(12)
O27 W7 O24 90.3(10)
O122 W7 O24 158.5(11)
O58 W7 O7 97.4(11)
O27 W7 O7 166.3(11)
O122 W7 O7 84.7(10)
O24 W7 O7 96.5(9)
O58 W7 O123 171.3(11)
O27 W7 O123 85.6(10)
O122 W7 O123 85.4(10)
O24 W7 O123 73.3(10)
O7 W7 O123 85.1(9)
O29 W8 O6 99.3(12)
O29 W8 O120 101.3(12)
O6 W8 O120 89.9(11)
O29 W8 O122 102.5(12)
O6 W8 O122 91.1(11)
O120 W8 O122 155.7(11)
O29 W8 O28 95.4(11)
O6 W8 O28 165.3(10)
O120 W8 O28 87.3(10)
O122 W8 O28 85.6(10)
O29 W8 O121 175.1(11)
O6 W8 O121 84.0(10)
O120 W8 O121 74.9(10)
O122 W8 O121 81.0(10)
O28 W8 O121 81.4(9)
O31 W9 O11 100.8(10)
O31 W9 O23 101.7(11)
O11 W9 O23 90.7(9)
O31 W9 O120 101.5(12)
O11 W9 O120 89.1(9)
O23 W9 O120 156.5(10)
O31 W9 O32 94.7(10)
O11 W9 O32 164.5(9)
O23 W9 O32 85.9(9)
O120 W9 O32 88.0(10)
O31 W9 O121 173.2(10)
O11 W9 O121 82.8(8)
O23 W9 O121 84.0(9)
O120 W9 O121 72.7(10)
O32 W9 O121 81.7(9)
O35 W10 O26 100.8(12)
O35 W10 O34 102.4(12)
O26 W10 O34 90.6(12)
O35 W10 O118 96.6(12)
O26 W10 O118 95.1(12)
O34 W10 O118 158.8(11)
O35 W10 O33 93.4(11)
O26 W10 O33 165.1(12)
O34 W10 O33 82.2(11)
O118 W10 O33 87.4(10)
O35 W10 O59 169.2(9)
O26 W10 O59 86.1(10)
O34 W10 O59 85.6(10)
O118 W10 O59 74.4(10)
O33 W10 O59 80.5(9)
O37 W11 O19 101.5(12)
O37 W11 O34 103.2(13)
O19 W11 O34 91.8(12)
O37 W11 O39 97.2(12)
O19 W11 O39 93.8(11)
O34 W11 O39 157.3(10)
O37 W11 O38 97.9(11)
O19 W11 O38 160.6(11)
O34 W11 O38 82.2(10)
O39 W11 O38 85.3(9)
O37 W11 O119 171.0(12)
O19 W11 O119 82.0(10)
O34 W11 O119 84.9(10)
O39 W11 O119 74.1(9)
O38 W11 O119 79.1(8)
O40 W12 O22 100.6(12)
O40 W12 O39 97.7(13)
O22 W12 O39 93.1(9)
O40 W12 O42 102.1(12)
O22 W12 O42 89.1(9)
O39 W12 O42 159.3(10)
O40 W12 O41 98.7(11)
O22 W12 O41 160.6(10)
O39 W12 O41 86.0(9)
O42 W12 O41 85.1(9)
O40 W12 O119 174.3(12)
O22 W12 O119 80.8(9)
O39 W12 O119 76.7(9)
O42 W12 O119 83.3(9)
O41 W12 O119 80.2(9)
O44 W13 O43 101.6(12)
O44 W13 O27 98.0(11)
O43 W13 O27 86.3(11)
O44 W13 O118 100.2(12)
O43 W13 O118 158.2(12)
O27 W13 O118 91.6(11)
O44 W13 O36 97.3(11)
O43 W13 O36 87.0(11)
O27 W13 O36 164.3(12)
O118 W13 O36 89.3(11)
O44 W13 O59 173.1(10)
O43 W13 O59 85.1(9)
O27 W13 O59 84.4(10)
O118 W13 O59 73.2(10)
O36 W13 O59 80.9(10)
O46 W14 O32 100.4(10)
O46 W14 O42 104.4(10)
O32 W14 O42 90.6(9)
O46 W14 O47 98.0(10)
O32 W14 O47 90.6(9)
O42 W14 O47 157.0(9)
O46 W14 O55 95.8(10)
O32 W14 O55 163.8(10)
O42 W14 O55 84.4(9)
O47 W14 O55 88.1(9)
O46 W14 O45 170.6(9)
O32 W14 O45 82.5(9)
O42 W14 O45 84.4(9)
O47 W14 O45 73.0(8)
O55 W14 O45 81.7(9)
O48 W15 O28 98.9(11)
O48 W15 O47 99.2(11)
O28 W15 O47 90.9(10)
O48 W15 O43 102.3(12)
O28 W15 O43 88.5(10)
O47 W15 O43 158.4(10)
O48 W15 O49 97.7(11)
O28 W15 O49 163.3(10)
O47 W15 O49 87.9(9)
O43 W15 O49 86.6(10)
O48 W15 O45 173.7(11)
O28 W15 O45 82.3(9)
O47 W15 O45 74.6(8)
O43 W15 O45 84.0(10)
O49 W15 O45 81.4(8)
O52 W16 O41 102.9(11)
O52 W16 O55 103.1(11)
O41 W16 O55 87.5(10)
O52 W16 O53 100.5(11)
O41 W16 O53 88.9(10)
O55 W16 O53 156.3(11)
O52 W16 O50 99.7(11)
O41 W16 O50 157.3(10)
O55 W16 O50 88.0(10)
O53 W16 O50 86.3(10)
O52 W16 O54 169.9(10)
O41 W16 O54 83.7(9)
O55 W16 O54 84.6(9)
O53 W16 O54 71.7(9)
O50 W16 O54 73.8(9)
O56 W17 O14 98.7(12)
O56 W17 O36 103.5(13)
O14 W17 O36 89.2(12)
O56 W17 O49 103.5(12)
O14 W17 O49 157.8(10)
O36 W17 O49 85.4(11)
O56 W17 O50 97.0(12)
O14 W17 O50 88.3(11)
O36 W17 O50 159.5(11)
O49 W17 O50 89.2(10)
O56 W17 O54 167.7(11)
O14 W17 O54 73.4(10)
O36 W17 O54 86.1(10)
O49 W17 O54 84.8(8)
O50 W17 O54 73.7(9)
O38 W18 O57 103.1(13)
O38 W18 O33 90.2(11)
O57 W18 O33 101.3(13)
O38 W18 O53 87.3(11)
O57 W18 O53 100.6(12)
O33 W18 O53 158.0(11)
O38 W18 O14 154.0(11)
O57 W18 O14 102.5(12)
O33 W18 O14 89.0(11)
O53 W18 O14 83.9(11)
O38 W18 O54 83.9(10)
O57 W18 O54 169.0(10)
O33 W18 O54 86.9(9)
O53 W18 O54 71.1(9)
O14 W18 O54 70.1(9)
O121 P1 O123 111.1(15)
O121 P1 O9 108.5(13)
O123 P1 O9 111.0(14)
O121 P1 O20 112.4(14)
O123 P1 O20 107.8(13)
O9 P1 O20 105.9(12)
O45 P2 O119 112.3(14)
O45 P2 O59 110.3(13)
O119 P2 O59 112.6(13)
O45 P2 O54 107.9(12)
O119 P2 O54 105.9(13)
O59 P2 O54 107.5(12)
Co19 O1 Co1 167(2)
Co19 O1 W19 5(2)
Co1 O1 W19 165(2)
Co19 O1 W1 158(2)
Co1 O1 W1 9.3(8)
W19 O1 W1 159(2)
W2 O2 W1 119.7(16)
W2 O2 Co1 121.7(13)
W1 O2 Co1 7.5(10)
W4 O3 Co1 151.1(16)
W4 O3 W1 153.7(17)
Co1 O3 W1 7.2(9)
W6 O4 Co1 152.9(15)
W6 O4 W1 153.1(16)
Co1 O4 W1 5.3(11)
W1 O5 W3 120.0(17)
W1 O5 Co1 5.2(12)
W3 O5 Co1 121.4(13)
W8 O6 W2 148.1(14)
W2 O7 W7 153.2(14)
W3 O8 W2 117.5(11)
P1 O9 W3 129.1(13)
P1 O9 W2 124.8(12)
W3 O9 W2 92.1(7)
P1 O9 W1 128.1(13)
W3 O9 W1 84.2(9)
W2 O9 W1 84.5(10)
W9 O11 W3 148.6(12)
W5 O12 W3 152.2(12)
W5 O13 W4 122.7(16)
W17 O14 W18 124.9(13)
W4 O18 W6 140.1(14)
W11 O19 W4 161.4(17)
P1 O20 W4 126.9(12)
P1 O20 W5 125.9(11)
W4 O20 W5 93.6(8)
W12 O22 W5 162.8(13)
W9 O23 W5 147.7(11)
W7 O24 W6 118.9(12)
W10 O26 W6 163.7(18)
W7 O27 W13 164.4(17)
W15 O28 W8 161.1(14)
P4 O30 W30 130.3(14)
P4 O30 W29 126.3(13)
W30 O30 W29 90.5(8)
W14 O32 W9 161.5(14)
W18 O33 W10 149.7(15)
W10 O34 W11 155.5(15)
W17 O36 W13 151.7(16)
W18 O38 W11 149.9(15)
W12 O39 W11 117.3(12)
W16 O41 W12 151.5(13)
W12 O42 W14 154.0(12)
W15 O43 W13 149.7(15)
P2 O45 W15 129.9(13)
P2 O45 W14 126.6(14)
W15 O45 W14 89.6(8)
W15 O47 W14 122.4(11)
W17 O49 W15 150.7(13)
W17 O50 W16 120.2(12)
W18 O53 W16 123.4(13)
P2 O54 W16 125.8(12)
P2 O54 W18 121.8(11)
W16 O54 W18 93.8(7)
P2 O54 W17 122.5(12)
W16 O54 W17 92.4(7)
W18 O54 W17 91.6(7)
W16 O55 W14 149.8(13)
P2 O59 W10 129.7(12)
P2 O59 W13 128.1(11)
W10 O59 W13 91.7(7)
P4 O60 W31 129.7(13)
P4 O60 W32 127.0(14)
W31 O60 W32 90.6(8)
W24 O61 W25 147.4(14)
W34 O62 W36 127.0(15)
P3 O63 W23 126.9(14)
P3 O63 W24 125.4(13)
W23 O63 W24 89.0(8)
W31 O64 W34 150.1(16)
P4 O65 W36 126.8(14)
P4 O65 W34 123.8(14)
W36 O65 W34 93.2(9)
P4 O65 W35 121.6(14)
W36 O65 W35 91.7(8)
W34 O65 W35 89.9(8)
P4 O66 W28 127.9(14)
P4 O66 W33 128.3(15)
W28 O66 W33 89.9(9)
O1 Co19 O93 107(2)
O1 Co19 O109 108(2)
O93 Co19 O109 86.1(19)
O1 Co19 O81 98(2)
O93 Co19 O81 89.2(19)
O109 Co19 O81 154(2)
O1 Co19 O95 99(2)
O93 Co19 O95 154(2)
O109 Co19 O95 89.2(18)
O81 Co19 O95 83.8(17)
O1 W19 O95 103(2)
O1 W19 O81 100(2)
O95 W19 O81 90.8(19)
O1 W19 O109 102.5(19)
O95 W19 O109 91.1(18)
O81 W19 O109 156(2)
O1 W19 O93 99.7(18)
O95 W19 O93 157(2)
O81 W19 O93 88.7(17)
O109 W19 O93 80.5(17)
O1 W19 O100 174(2)
O95 W19 O100 74.5(14)
O81 W19 O100 74.1(14)
O109 W19 O100 83.6(16)
O93 W19 O100 83.3(15)
O1 W19 W21 130.9(18)
O95 W19 W21 28.4(8)
O81 W19 W21 81.7(13)
O109 W19 W21 88.9(14)
O93 W19 W21 129.4(16)
O100 W19 W21 46.2(8)
O80 W20 O81 101.8(11)
O80 W20 O71 99.8(12)
O81 W20 O71 92.7(11)
O80 W20 O68 100.3(11)
O81 W20 O68 90.1(10)
O71 W20 O68 158.7(11)
O80 W20 O74 97.6(11)
O81 W20 O74 160.4(11)
O71 W20 O74 86.8(11)
O68 W20 O74 83.6(10)
O80 W20 O100 174.1(10)
O81 W20 O100 77.6(10)
O71 W20 O100 74.4(11)
O68 W20 O100 85.6(9)
O74 W20 O100 83.4(9)
O96 W21 O95 103.7(12)
O96 W21 O107 100.1(13)
O95 W21 O107 93.5(10)
O96 W21 O71 100.6(14)
O95 W21 O71 92.1(11)
O107 W21 O71 156.7(11)
O96 W21 O69 95.5(12)
O95 W21 O69 160.8(10)
O107 W21 O69 81.7(10)
O71 W21 O69 85.5(10)
O96 W21 O100 174.0(12)
O95 W21 O100 78.3(9)
O107 W21 O100 85.4(9)
O71 W21 O100 73.6(10)
O69 W21 O100 82.8(9)
O96 W21 W19 133.6(12)
O95 W21 W19 30.4(9)
O107 W21 W19 91.6(10)
O71 W21 W19 82.0(11)
O69 W21 W19 130.7(9)
O100 W21 W19 47.9(8)
O82 W22 O102 102.3(10)
O82 W22 O83 98.4(10)
O102 W22 O83 85.7(10)
O82 W22 O97 100.5(10)
O102 W22 O97 157.1(10)
O83 W22 O97 88.3(10)
O82 W22 O68 96.4(10)
O102 W22 O68 88.8(10)
O83 W22 O68 165.0(10)
O97 W22 O68 91.4(9)
O82 W22 O114 174.6(9)
O102 W22 O114 83.1(9)
O83 W22 O114 82.3(9)
O97 W22 O114 74.2(8)
O68 W22 O114 83.2(9)
O73 W23 O102 103.1(11)
O73 W23 O74 97.6(10)
O102 W23 O74 88.3(10)
O73 W23 O77 96.5(10)
O102 W23 O77 85.3(10)
O74 W23 O77 165.5(11)
O73 W23 O90 99.7(10)
O102 W23 O90 156.6(10)
O74 W23 O90 93.4(9)
O77 W23 O90 87.4(9)
O73 W23 O63 174.3(9)
O102 W23 O63 82.3(9)
O74 W23 O63 83.9(9)
O77 W23 O63 82.3(9)
O90 W23 O63 74.7(8)
O99 W24 O61 101.9(12)
O99 W24 O69 99.8(11)
O61 W24 O69 88.8(10)
O99 W24 O90 98.3(11)
O61 W24 O90 158.7(10)
O69 W24 O90 94.2(9)
O99 W24 O89 95.9(11)
O61 W24 O89 87.0(10)
O69 W24 O89 164.4(11)
O90 W24 O89 84.4(9)
O99 W24 O63 172.8(10)
O61 W24 O63 84.3(10)
O69 W24 O63 83.8(9)
O90 W24 O63 75.1(9)
O89 W24 O63 80.7(9)
O87 W25 O85 97.8(11)
O87 W25 O86 102.2(11)
O85 W25 O86 91.0(10)
O87 W25 O61 98.4(11)
O85 W25 O61 86.5(9)
O86 W25 O61 159.4(10)
O87 W25 O107 95.9(11)
O85 W25 O107 165.5(9)
O86 W25 O107 90.7(10)
O61 W25 O107 86.9(10)
O87 W25 O115 175.9(9)
O85 W25 O115 84.5(8)
O86 W25 O115 74.3(9)
O61 W25 O115 85.1(9)
O107 W25 O115 82.0(9)
O88 W26 O109 102.4(13)
O88 W26 O94 101.9(13)
O109 W26 O94 91.7(10)
O88 W26 O86 97.9(13)
O109 W26 O86 93.6(10)
O94 W26 O86 157.9(9)
O88 W26 O124 93.9(13)
O109 W26 O124 163.3(11)
O94 W26 O124 81.2(10)
O86 W26 O124 87.8(11)
O88 W26 O115 171.0(12)
O109 W26 O115 84.1(9)
O94 W26 O115 84.0(8)
O86 W26 O115 75.3(9)
O124 W26 O115 80.2(10)
O101 W27 O93 102.0(10)
O101 W27 O94 101.1(11)
O93 W27 O94 92.5(10)
O101 W27 O97 99.3(11)
O93 W27 O97 94.6(9)
O94 W27 O97 156.5(9)
O101 W27 O72 94.0(11)
O93 W27 O72 163.9(10)
O94 W27 O72 83.8(10)
O97 W27 O72 83.3(10)
O101 W27 O114 171.5(9)
O93 W27 O114 84.1(9)
O94 W27 O114 84.4(9)
O97 W27 O114 74.1(8)
O72 W27 O114 80.0(9)
O91 W28 O83 99.4(11)
O91 W28 O79 103.0(11)
O83 W28 O79 88.7(10)
O91 W28 O110 95.7(11)
O83 W28 O110 164.9(11)
O79 W28 O110 86.8(11)
O91 W28 O78 98.4(10)
O83 W28 O78 90.7(10)
O79 W28 O78 158.4(10)
O110 W28 O78 88.1(10)
O91 W28 O66 173.2(11)
O83 W28 O66 81.0(10)
O79 W28 O66 83.8(10)
O110 W28 O66 84.1(10)
O78 W28 O66 74.8(9)
O67 W29 O77 97.8(12)
O67 W29 O75 98.0(11)
O77 W29 O75 93.0(11)
O67 W29 O98 97.4(12)
O77 W29 O98 164.3(11)
O75 W29 O98 88.4(11)
O67 W29 O79 102.9(11)
O77 W29 O79 86.8(11)
O75 W29 O79 159.0(10)
O98 W29 O79 86.3(11)
O67 W29 O30 171.5(10)
O77 W29 O30 83.3(10)
O75 W29 O30 73.6(9)
O98 W29 O30 82.1(10)
O79 W29 O30 85.5(9)
O76 W30 O89 102.1(11)
O76 W30 O117 103.6(11)
O89 W30 O117 91.3(11)
O76 W30 O75 98.7(11)
O89 W30 O75 89.4(10)
O117 W30 O75 157.0(11)
O76 W30 O125 92.1(11)
O89 W30 O125 165.8(11)
O117 W30 O125 85.2(11)
O75 W30 O125 88.5(11)
O76 W30 O30 171.2(9)
O89 W30 O30 82.2(10)
O117 W30 O30 83.8(9)
O75 W30 O30 73.5(9)
O125 W30 O30 83.7(10)
O15 W31 O85 99.9(11)
O15 W31 O64 94.9(12)
O85 W31 O64 164.5(10)
O15 W31 O112 98.5(13)
O85 W31 O112 93.6(10)
O64 W31 O112 88.9(11)
O15 W31 O117 103.8(13)
O85 W31 O117 85.2(9)
O64 W31 O117 86.7(11)
O112 W31 O117 157.6(11)
O15 W31 O60 172.7(12)
O85 W31 O60 83.1(8)
O64 W31 O60 82.8(9)
O112 W31 O60 74.6(10)
O117 W31 O60 83.0(10)
O84 W32 O124 100.9(13)
O84 W32 O108 103.4(13)
O124 W32 O108 89.9(12)
O84 W32 O112 98.1(13)
O124 W32 O112 95.2(12)
O108 W32 O112 156.6(12)
O84 W32 O104 95.2(12)
O124 W32 O104 163.7(12)
O108 W32 O104 83.8(11)
O112 W32 O104 85.1(11)
O84 W32 O60 170.6(11)
O124 W32 O60 83.4(11)
O108 W32 O60 84.8(10)
O112 W32 O60 73.1(10)
O104 W32 O60 81.1(10)
O105 W33 O72 100.3(12)
O105 W33 O108 102.6(12)
O72 W33 O108 92.0(11)
O105 W33 O78 98.3(11)
O72 W33 O78 93.3(10)
O108 W33 O78 157.1(11)
O105 W33 O106 93.4(11)
O72 W33 O106 166.2(11)
O108 W33 O106 83.3(10)
O78 W33 O106 86.3(9)
O105 W33 O66 172.0(10)
O72 W33 O66 84.5(10)
O108 W33 O66 83.4(11)
O78 W33 O66 74.9(9)
O106 W33 O66 82.1(9)
O111 W34 O62 104.5(13)
O111 W34 O125 98.0(13)
O62 W34 O125 157.3(11)
O111 W34 O64 102.8(12)
O62 W34 O64 87.2(11)
O125 W34 O64 85.4(11)
O111 W34 O92 99.9(11)
O62 W34 O92 87.4(11)
O125 W34 O92 91.2(11)
O64 W34 O92 157.3(11)
O111 W34 O65 170.8(11)
O62 W34 O65 69.2(10)
O125 W34 O65 88.7(10)
O64 W34 O65 83.9(9)
O92 W34 O65 73.6(9)
O70 W35 O113 101.2(14)
O70 W35 O92 98.6(13)
O113 W35 O92 89.2(11)
O70 W35 O110 101.4(13)
O113 W35 O110 89.4(11)
O92 W35 O110 159.8(10)
O70 W35 O98 102.9(13)
O113 W35 O98 155.9(10)
O92 W35 O98 87.7(11)
O110 W35 O98 85.4(11)
O70 W35 O65 169.5(13)
O113 W35 O65 71.7(10)
O92 W35 O65 73.9(9)
O110 W35 O65 86.5(9)
O98 W35 O65 84.5(9)
O116 W36 O104 101.7(14)
O116 W36 O106 100.9(13)
O104 W36 O106 89.8(10)
O116 W36 O62 102.4(14)
O104 W36 O62 87.8(11)
O106 W36 O62 156.5(11)
O116 W36 O113 100.5(13)
O104 W36 O113 157.7(12)
O106 W36 O113 86.7(10)
O62 W36 O113 86.7(11)
O116 W36 O65 170.2(12)
O104 W36 O65 85.1(11)
O106 W36 O65 86.0(10)
O62 W36 O65 70.6(11)
O113 W36 O65 72.7(10)
O63 P3 O115 111.9(14)
O63 P3 O114 109.6(13)
O115 P3 O114 105.5(14)
O63 P3 O100 110.2(14)
O115 P3 O100 109.2(12)
O114 P3 O100 110.3(13)
O30 P4 O66 112.3(15)
O30 P4 O60 109.2(14)
O66 P4 O60 112.4(14)
O30 P4 O65 110.1(13)
O66 P4 O65 107.7(15)
O60 P4 O65 104.8(14)
W20 O68 W22 149.5(13)
W24 O69 W21 150.8(14)
W20 O71 W21 120.1(16)
W33 O72 W27 160.6(15)
W23 O74 W20 150.8(15)
W29 O75 W30 121.8(12)
W29 O77 W23 164.1(16)
W33 O78 W28 119.8(11)
W28 O79 W29 151.0(15)
W20 O81 W19 121.3(17)
W20 O81 Co19 123.0(16)
W19 O81 Co19 4(2)
W28 O83 W22 162.8(15)
W31 O85 W25 165.3(12)
W25 O86 W26 121.0(12)
W30 O89 W24 158.2(15)
W24 O90 W23 121.1(11)
W35 O92 W34 122.6(12)
W27 O93 Co19 151.6(19)
W27 O93 W19 152.1(17)
Co19 O93 W19 4(2)
W27 O94 W26 140.2(13)
W21 O95 W19 121.3(15)
W21 O95 Co19 122.4(15)
W19 O95 Co19 3(2)
W27 O97 W22 121.8(11)
W29 O98 W35 150.8(14)
P3 O100 W20 126.7(13)
P3 O100 W21 127.1(13)
W20 O100 W21 90.6(8)
P3 O100 W19 126.7(17)
W20 O100 W19 86.7(12)
W21 O100 W19 85.9(11)
W23 O102 W22 148.6(13)
W36 O104 W32 147.8(16)
W36 O106 W33 147.4(13)
W21 O107 W25 152.8(13)
W32 O108 W33 157.4(15)
W26 O109 Co19 151.7(17)
W26 O109 W19 153.1(16)
Co19 O109 W19 5(2)
W28 O110 W35 149.0(16)
W31 O112 W32 120.9(15)
W35 O113 W36 123.9(13)
P3 O114 W22 125.4(13)
P3 O114 W27 126.8(12)
W22 O114 W27 89.7(7)
P3 O115 W26 129.5(12)
P3 O115 W25 124.6(13)
W26 O115 W25 89.4(7)
W30 O117 W31 151.2(14)
W13 O118 W10 120.1(14)
P2 O119 W11 128.7(13)
P2 O119 W12 128.4(13)
W11 O119 W12 90.6(8)
W8 O120 W9 124.3(13)
P1 O121 W8 128.3(15)
P1 O121 W9 125.1(14)
W8 O121 W9 88.1(8)
W8 O122 W7 148.3(13)
P1 O123 W6 127.9(14)
P1 O123 W7 123.0(14)
W6 O123 W7 92.2(10)
W32 O124 W26 165.9(17)
W34 O125 W30 148.8(15)
C3 N1 C4 109.7(19)
C3 N1 C2 109(2)
C4 N1 C2 112(2)
C3 N1 C1 111(2)
C4 N1 C1 109.8(19)
C2 N1 C1 106.0(19)
N1 C1 H1A 109.5
N1 C1 H1B 109.5
H1A C1 H1B 109.5
N1 C1 H1C 109.5
H1A C1 H1C 109.5
H1B C1 H1C 109.5
N1 C3 H3A 108.6
N1 C3 H3B 113.7
H3A C3 H3B 112.3
N1 C3 H3C 107.6
H3A C3 H3C 103.8
H3B C3 H3C 110.3
N1 C4 H4A 109.5
N1 C4 H4B 109.5
H4A C4 H4B 109.5
N1 C4 H4C 109.5
H4A C4 H4C 109.5
H4B C4 H4C 109.5
N1 C2 H2A 109.5
N1 C2 H2B 109.5
H2A C2 H2B 109.5
N1 C2 H2C 109.5
H2A C2 H2C 109.5
H2B C2 H2C 109.5
C11 N3 C10 109.8(19)
C11 N3 C9 110.0(19)
C10 N3 C9 104.1(18)
C11 N3 C12 112.9(19)
C10 N3 C12 111.1(19)
C9 N3 C12 108.6(19)
N3 C9 H9A 109.5
N3 C9 H9B 109.5
H9A C9 H9B 109.5
N3 C9 H9C 109.5
H9A C9 H9C 109.5
H9B C9 H9C 109.5
N3 C10 H10A 109.5
N3 C10 H10B 109.5
H10A C10 H10B 109.5
N3 C10 H10C 109.5
H10A C10 H10C 109.5
H10B C10 H10C 109.5
N3 C11 H11A 109.5
N3 C11 H11B 109.5
H11A C11 H11B 109.5
N3 C11 H11C 109.5
H11A C11 H11C 109.5
H11B C11 H11C 109.5
N3 C12 H12A 109.5
N3 C12 H12B 109.5
H12A C12 H12B 109.5
N3 C12 H12C 109.5
H12A C12 H12C 109.5
H12B C12 H12C 109.5
C14 N4 C16 112(2)
C14 N4 C13 106.2(19)
C16 N4 C13 109(2)
C14 N4 C15 110(2)
C16 N4 C15 109(2)
C13 N4 C15 110(2)
N4 C13 H13A 109.5
N4 C13 H13B 109.5
H13A C13 H13B 109.5
N4 C13 H13C 109.5
H13A C13 H13C 109.5
H13B C13 H13C 109.5
N4 C14 H14A 109.5
N4 C14 H14B 109.5
H14A C14 H14B 109.5
N4 C14 H14C 109.5
H14A C14 H14C 109.5
H14B C14 H14C 109.5
N4 C15 H15A 109.5
N4 C15 H15B 109.5
H15A C15 H15B 109.5
N4 C15 H15C 109.5
H15A C15 H15C 109.5
H15B C15 H15C 109.5
N4 C16 H16A 107.2
N4 C16 H16B 109.3
H16A C16 H16B 107.4
N4 C16 H16C 110.7
H16A C16 H16C 109.6
H16B C16 H16C 112.6
C19 N5 C17 108(2)
C19 N5 C18 110.1(19)
C17 N5 C18 111(2)
C19 N5 C20 113(2)
C17 N5 C20 107(2)
C18 N5 C20 108.3(19)
N5 C17 H17A 109.5
N5 C17 H17B 107.1
H17A C17 H17B 109.5
N5 C17 H17C 110.8
H17A C17 H17C 113.2
H17B C17 H17C 106.5
N5 C20 H20A 109.5
N5 C20 H20B 109.5
H20A C20 H20B 109.5
N5 C20 H20C 109.5
H20A C20 H20C 109.5
H20B C20 H20C 109.5
N5 C18 H18A 109.5
N5 C18 H18B 109.5
H18A C18 H18B 109.5
N5 C18 H18C 109.5
H18A C18 H18C 109.5
H18B C18 H18C 109.5
N5 C19 H19A 109.5
N5 C19 H19B 109.5
H19A C19 H19B 109.5
N5 C19 H19C 109.5
H19A C19 H19C 109.5
H19B C19 H19C 109.5
C21 N6 C23 112(2)
C21 N6 C22 105(2)
C23 N6 C22 109(2)
C21 N6 C24 110(2)
C23 N6 C24 109(2)
C22 N6 C24 111(2)
N6 C21 H21A 109.5
N6 C21 H21B 109.5
H21A C21 H21B 109.5
N6 C21 H21C 109.5
H21A C21 H21C 109.5
H21B C21 H21C 109.5
N6 C22 H22A 109.6
N6 C22 H22B 111.6
H22A C22 H22B 113.5
N6 C22 H22C 107.9
H22A C22 H22C 104.7
H22B C22 H22C 109.1
N6 C23 H23A 105.7
N6 C23 H23B 109.3
H23A C23 H23B 110.5
N6 C23 H23C 108.4
H23A C23 H23C 108.2
H23B C23 H23C 114.4
N6 C24 H24A 112.2
N6 C24 H24B 108.2
H24A C24 H24B 108.2
N6 C24 H24C 110.1
H24A C24 H24C 112.1
H24B C24 H24C 105.8
C28 N7 C27 109(2)
C28 N7 C25 112(2)
C27 N7 C25 105(2)
C28 N7 C26 114(2)
C27 N7 C26 108.7(19)
C25 N7 C26 108.3(19)
N7 C27 H27A 109.5
N7 C27 H27B 109.5
H27A C27 H27B 109.5
N7 C27 H27C 109.5
H27A C27 H27C 109.5
H27B C27 H27C 109.5
N7 C25 H25A 109.5
N7 C25 H25B 109.5
H25A C25 H25B 109.5
N7 C25 H25C 109.5
H25A C25 H25C 109.5
H25B C25 H25C 109.5
N7 C26 H26A 109.5
N7 C26 H26B 109.5
H26A C26 H26B 109.5
N7 C26 H26C 109.5
H26A C26 H26C 109.5
H26B C26 H26C 109.5
N7 C28 H28A 109.5
N7 C28 H28B 109.5
H28A C28 H28B 109.5
N7 C28 H28C 109.5
H28A C28 H28C 109.5
H28B C28 H28C 109.5
C32 N8 C30 113(2)
C32 N8 C29 110(2)
C30 N8 C29 105.8(19)
C32 N8 C31 112(2)
C30 N8 C31 109(2)
C29 N8 C31 108(2)
N8 C29 H29A 109.5
N8 C29 H29B 109.5
H29A C29 H29B 109.5
N8 C29 H29C 109.5
H29A C29 H29C 109.5
H29B C29 H29C 109.5
N8 C30 H30A 109.5
N8 C30 H30B 109.5
H30A C30 H30B 109.5
N8 C30 H30C 109.5
H30A C30 H30C 109.5
H30B C30 H30C 109.5
N8 C31 H31A 109.5
N8 C31 H31B 109.5
H31A C31 H31B 109.5
N8 C31 H31C 109.5
H31A C31 H31C 109.5
H31B C31 H31C 109.5
N8 C32 H32A 109.5
N8 C32 H32B 109.5
H32A C32 H32B 109.5
N8 C32 H32C 109.5
H32A C32 H32C 109.5
H32B C32 H32C 109.5
C36 N9 C33 110.3(19)
C36 N9 C34 116(2)
C33 N9 C34 109.2(18)
C36 N9 C35 103(2)
C33 N9 C35 110(2)
C34 N9 C35 109(2)
N9 C35 H35A 109.5
N9 C35 H35B 109.5
H35A C35 H35B 109.5
N9 C35 H35C 109.5
H35A C35 H35C 109.5
H35B C35 H35C 109.5
N9 C36 H36A 109.5
N9 C36 H36B 109.5
H36A C36 H36B 109.5
N9 C36 H36C 109.5
H36A C36 H36C 109.5
H36B C36 H36C 109.5
N9 C33 H33A 109.5
N9 C33 H33B 109.5
H33A C33 H33B 109.5
N9 C33 H33C 109.5
H33A C33 H33C 109.5
H33B C33 H33C 109.5
N9 C34 H34A 109.5
N9 C34 H34B 109.5
H34A C34 H34B 109.5
N9 C34 H34C 109.5
H34A C34 H34C 109.5
H34B C34 H34C 109.5
C38 N10 C37 105(2)
C38 N10 C40 112(2)
C37 N10 C40 110(2)
C38 N10 C39 110(2)
C37 N10 C39 110(2)
C40 N10 C39 110(2)
N10 C37 H37A 109.5
N10 C37 H37B 109.5
H37A C37 H37B 109.5
N10 C37 H37C 109.5
H37A C37 H37C 109.5
H37B C37 H37C 109.5
N10 C38 H38A 109.5
N10 C38 H38B 109.5
H38A C38 H38B 109.5
N10 C38 H38C 109.5
H38A C38 H38C 109.5
H38B C38 H38C 109.5
N10 C39 H39A 109.5
N10 C39 H39B 109.5
H39A C39 H39B 109.5
N10 C39 H39C 109.5
H39A C39 H39C 109.5
H39B C39 H39C 109.5
N10 C40 H40A 109.5
N10 C40 H40B 109.5
H40A C40 H40B 109.5
N10 C40 H40C 109.5
H40A C40 H40C 109.5
H40B C40 H40C 109.5
C5 N2 C7 110(2)
C5 N2 C6 106(2)
C7 N2 C6 110(2)
C5 N2 C8 110(2)
C7 N2 C8 110(2)
C6 N2 C8 111(2)
N2 C5 H5A 109.5
N2 C5 H5B 109.5
H5A C5 H5B 109.5
N2 C5 H5C 109.5
H5A C5 H5C 109.5
H5B C5 H5C 109.5
N2 C6 H6A 109.5
N2 C6 H6B 109.5
H6A C6 H6B 109.5
N2 C6 H6C 109.5
H6A C6 H6C 109.5
H6B C6 H6C 109.5
N2 C7 H7A 109.5
N2 C7 H7B 109.5
H7A C7 H7B 109.5
N2 C7 H7C 109.5
H7A C7 H7C 109.5
H7B C7 H7C 109.5
N2 C8 H8A 109.5
N2 C8 H8B 109.5
H8A C8 H8B 109.5
N2 C8 H8C 109.5
H8A C8 H8C 109.5
H8B C8 H8C 109.5

loop_
_geom_bond_atom_site_label_1
_geom_bond_atom_site_label_2
_geom_bond_distance
Co1 O1 1.79(3)
Co1 O4 1.88(3)
Co1 O3 1.97(3)
Co1 O2 2.04(3)
Co1 O5 2.05(3)
W1 O5 1.80(4)
W1 O1 1.86(4)
W1 O2 1.87(4)
W1 O4 2.12(3)
W1 O3 2.13(4)
W1 O9 2.37(4)
W1 W3 3.13(3)
W1 W2 3.17(3)
W2 O16 1.76(2)
W2 O2 1.79(2)
W2 O7 1.89(2)
W2 O8 1.99(2)
W2 O6 2.10(2)
W2 O9 2.34(2)
W3 O10 1.79(2)
W3 O5 1.82(3)
W3 O8 1.91(2)
W3 O12 1.98(2)
W3 O11 2.04(2)
W3 O9 2.30(2)
W4 O3 1.76(2)
W4 O17 1.77(3)
W4 O18 1.88(3)
W4 O13 1.92(3)
W4 O19 2.01(3)
W4 O20 2.28(2)
W5 O21 1.67(3)
W5 O12 1.86(2)
W5 O13 1.91(3)
W5 O23 1.91(2)
W5 O22 1.97(2)
W5 O20 2.33(2)
W6 O25 1.69(3)
W6 O4 1.80(2)
W6 O18 1.95(3)
W6 O24 1.97(2)
W6 O26 2.02(3)
W6 O123 2.28(3)
W7 O58 1.81(3)
W7 O27 1.88(2)
W7 O122 1.91(3)
W7 O24 1.93(2)
W7 O7 1.95(2)
W7 O123 2.39(3)
W8 O29 1.75(3)
W8 O6 1.81(2)
W8 O120 1.86(3)
W8 O122 1.90(3)
W8 O28 2.03(2)
W8 O121 2.39(3)
W9 O31 1.74(3)
W9 O11 1.862(19)
W9 O23 1.89(2)
W9 O120 1.93(3)
W9 O32 2.00(2)
W9 O121 2.44(3)
W10 O35 1.74(3)
W10 O26 1.83(3)
W10 O34 1.89(3)
W10 O118 1.93(3)
W10 O33 2.03(2)
W10 O59 2.31(2)
W11 O37 1.81(3)
W11 O19 1.84(2)
W11 O34 1.91(3)
W11 O39 2.05(2)
W11 O38 2.13(2)
W11 O119 2.34(2)
W12 O40 1.65(3)
W12 O22 1.83(2)
W12 O39 1.87(2)
W12 O42 1.89(2)
W12 O41 1.96(2)
W12 O119 2.36(2)
W13 O44 1.70(3)
W13 O43 1.92(3)
W13 O27 1.92(2)
W13 O118 1.93(3)
W13 O36 1.96(3)
W13 O59 2.36(2)
W14 O46 1.79(2)
W14 O32 1.82(2)
W14 O42 1.90(2)
W14 O47 1.94(2)
W14 O55 2.00(2)
W14 O45 2.39(2)
W15 O48 1.67(3)
W15 O28 1.81(2)
W15 O47 1.88(2)
W15 O43 1.89(3)
W15 O49 1.96(2)
W15 O45 2.36(2)
W16 O52 1.77(3)
W16 O41 1.86(2)
W16 O55 1.86(2)
W16 O53 1.96(3)
W16 O50 2.00(2)
W16 O54 2.31(2)
W17 O56 1.73(3)
W17 O14 1.81(3)
W17 O36 1.86(3)
W17 O49 1.90(2)
W17 O50 1.91(3)
W17 O54 2.38(2)
W18 O38 1.71(2)
W18 O57 1.74(3)
W18 O33 1.82(3)
W18 O53 1.92(3)
W18 O14 2.03(3)
W18 O54 2.37(2)
P1 O121 1.49(3)
P1 O123 1.57(3)
P1 O9 1.57(2)
P1 O20 1.60(2)
P2 O45 1.51(2)
P2 O119 1.54(3)
P2 O59 1.56(2)
P2 O54 1.61(2)
O1 Co19 1.77(4)
O1 W19 1.83(4)
O15 W31 1.63(3)
O30 P4 1.53(3)
O30 W30 2.33(2)
O30 W29 2.37(2)
O60 P4 1.55(2)
O60 W31 2.34(2)
O60 W32 2.38(2)
O61 W24 1.87(2)
O61 W25 1.93(2)
O62 W34 1.90(3)
O62 W36 1.91(3)
O63 P3 1.49(2)
O63 W23 2.37(2)
O63 W24 2.41(2)
O64 W31 1.91(2)
O64 W34 1.92(2)
O65 P4 1.58(3)
O65 W36 2.31(3)
O65 W34 2.38(2)
O65 W35 2.42(2)
O66 P4 1.53(3)
O66 W28 2.37(2)
O66 W33 2.38(3)
Co19 O93 1.85(4)
Co19 O109 1.89(5)
Co19 O81 2.02(5)
Co19 O95 2.06(4)
W19 O95 1.91(4)
W19 O81 1.92(5)
W19 O109 1.98(5)
W19 O93 1.98(4)
W19 O100 2.41(4)
W19 W21 3.23(3)
W20 O80 1.80(3)
W20 O81 1.82(2)
W20 O71 1.89(3)
W20 O68 1.90(2)
W20 O74 1.99(2)
W20 O100 2.34(2)
W21 O96 1.74(3)
W21 O95 1.80(2)
W21 O107 1.90(3)
W21 O71 1.94(3)
W21 O69 1.99(2)
W21 O100 2.34(2)
W22 O82 1.73(2)
W22 O102 1.92(2)
W22 O83 1.94(2)
W22 O97 1.94(2)
W22 O68 1.97(2)
W22 O114 2.38(2)
W23 O73 1.72(2)
W23 O102 1.87(3)
W23 O74 1.89(2)
W23 O77 1.96(2)
W23 O90 1.96(2)
W24 O99 1.77(3)
W24 O69 1.87(2)
W24 O90 1.89(2)
W24 O89 1.99(2)
W25 O87 1.79(3)
W25 O85 1.92(2)
W25 O86 1.92(2)
W25 O107 1.94(2)
W25 O115 2.44(2)
W26 O88 1.68(3)
W26 O109 1.82(2)
W26 O94 1.93(2)
W26 O86 1.97(2)
W26 O124 1.99(3)
W26 O115 2.36(2)
W27 O101 1.75(3)
W27 O93 1.85(2)
W27 O94 1.90(2)
W27 O97 1.92(2)
W27 O72 2.05(2)
W27 O114 2.40(2)
W28 O91 1.77(2)
W28 O83 1.87(2)
W28 O79 1.89(3)
W28 O110 1.91(3)
W28 O78 1.95(2)
W29 O67 1.78(3)
W29 O77 1.87(2)
W29 O75 1.88(2)
W29 O98 1.89(3)
W29 O79 1.91(2)
W30 O76 1.75(2)
W30 O89 1.85(2)
W30 O117 1.88(2)
W30 O75 1.94(2)
W30 O125 1.97(3)
W31 O85 1.890(19)
W31 O112 1.91(3)
W31 O117 1.93(3)
W32 O84 1.64(3)
W32 O124 1.82(3)
W32 O108 1.86(3)
W32 O112 1.94(3)
W32 O104 2.01(2)
W33 O105 1.71(3)
W33 O72 1.81(3)
W33 O108 1.90(3)
W33 O78 1.93(2)
W33 O106 2.00(2)
W34 O111 1.77(3)
W34 O125 1.91(3)
W34 O92 1.97(2)
W35 O70 1.75(3)
W35 O113 1.88(3)
W35 O92 1.89(3)
W35 O110 1.94(3)
W35 O98 1.97(3)
W36 O116 1.67(3)
W36 O104 1.84(2)
W36 O106 1.88(2)
W36 O113 1.97(2)
P3 O115 1.50(2)
P3 O114 1.52(2)
P3 O100 1.53(2)
N1 C3 1.524(12)
N1 C4 1.527(12)
N1 C2 1.529(12)
N1 C1 1.530(12)
C1 H1A 0.9800
C1 H1B 0.9800
C1 H1C 0.9800
C3 H3A 1.0055
C3 H3B 0.9202
C3 H3C 1.0286
C4 H4A 0.9800
C4 H4B 0.9800
C4 H4C 0.9800
C2 H2A 0.9800
C2 H2B 0.9800
C2 H2C 0.9800
N3 C11 1.506(15)
N3 C10 1.512(15)
N3 C9 1.515(15)
N3 C12 1.515(15)
C9 H9A 0.9800
C9 H9B 0.9800
C9 H9C 0.9800
C10 H10A 0.9800
C10 H10B 0.9800
C10 H10C 0.9800
C11 H11A 0.9800
C11 H11B 0.9800
C11 H11C 0.9800
C12 H12A 0.9800
C12 H12B 0.9800
C12 H12C 0.9800
N4 C14 1.516(15)
N4 C16 1.516(15)
N4 C13 1.516(15)
N4 C15 1.517(15)
C13 H13A 0.9800
C13 H13B 0.9800
C13 H13C 0.9800
C14 H14A 0.9800
C14 H14B 0.9800
C14 H14C 0.9800
C15 H15A 0.9800
C15 H15B 0.9800
C15 H15C 0.9800
C16 H16A 1.0101
C16 H16B 0.9759
C16 H16C 0.9480
N5 C19 1.509(15)
N5 C17 1.511(15)
N5 C18 1.514(15)
N5 C20 1.514(15)
C17 H17A 0.9393
C17 H17B 1.0192
C17 H17C 0.9778
C20 H20A 0.9800
C20 H20B 0.9800
C20 H20C 0.9800
C18 H18A 0.9800
C18 H18B 0.9800
C18 H18C 0.9800
C19 H19A 0.9800
C19 H19B 0.9800
C19 H19C 0.9800
N6 C21 1.508(15)
N6 C23 1.515(15)
N6 C22 1.515(15)
N6 C24 1.521(15)
C21 H21A 0.9800
C21 H21B 0.9800
C21 H21C 0.9800
C22 H22A 0.9652
C22 H22B 0.9087
C22 H22C 1.0138
C23 H23A 1.0092
C23 H23B 0.9376
C23 H23C 0.9666
C24 H24A 0.9494
C24 H24B 1.0260
C24 H24C 0.9797
N7 C28 1.505(15)
N7 C27 1.516(15)
N7 C25 1.517(15)
N7 C26 1.519(15)
C27 H27A 0.9800
C27 H27B 0.9800
C27 H27C 0.9800
C25 H25A 0.9800
C25 H25B 0.9800
C25 H25C 0.9800
C26 H26A 0.9800
C26 H26B 0.9800
C26 H26C 0.9800
C28 H28A 0.9800
C28 H28B 0.9800
C28 H28C 0.9800
N8 C32 1.506(15)
N8 C30 1.509(15)
N8 C29 1.513(15)
N8 C31 1.517(15)
C29 H29A 0.9800
C29 H29B 0.9800
C29 H29C 0.9800
C30 H30A 0.9800
C30 H30B 0.9800
C30 H30C 0.9800
C31 H31A 0.9800
C31 H31B 0.9800
C31 H31C 0.9800
C32 H32A 0.9800
C32 H32B 0.9800
C32 H32C 0.9800
N9 C36 1.504(15)
N9 C33 1.510(15)
N9 C34 1.510(15)
N9 C35 1.528(15)
C35 H35A 0.9800
C35 H35B 0.9800
C35 H35C 0.9800
C36 H36A 0.9800
C36 H36B 0.9800
C36 H36C 0.9800
C33 H33A 0.9800
C33 H33B 0.9800
C33 H33C 0.9800
C34 H34A 0.9800
C34 H34B 0.9800
C34 H34C 0.9800
N10 C38 1.507(16)
N10 C37 1.514(16)
N10 C40 1.514(15)
N10 C39 1.515(15)
C37 H37A 0.9800
C37 H37B 0.9800
C37 H37C 0.9800
C38 H38A 0.9801
C38 H38B 0.9801
C38 H38C 0.9801
C39 H39A 0.9800
C39 H39B 0.9800
C39 H39C 0.9800
C40 H40A 0.9800
C40 H40B 0.9800
C40 H40C 0.9800
N2 C5 1.512(15)
N2 C7 1.513(15)
N2 C6 1.514(15)
N2 C8 1.514(15)
C5 H5A 0.9800
C5 H5B 0.9800
C5 H5C 0.9800
C6 H6A 0.9800
C6 H6B 0.9800
C6 H6C 0.9800
C7 H7A 0.9800
C7 H7B 0.9800
C7 H7C 0.9800
C8 H8A 0.9800
C8 H8B 0.9800
C8 H8C 0.9800

loop_
_platon_squeeze_void_nr
_platon_squeeze_void_average_x
_platon_squeeze_void_average_y
_platon_squeeze_void_average_z
_platon_squeeze_void_volume
_platon_squeeze_void_count_electrons
_platon_squeeze_void_content
1 -0.000 -0.003 0.003 5113 4228 ' '
